data_7041627
loop_
_publ_author_name
'Tomaschautzky, Janek'
'Neumann, Beate'
'Stammler, Hans-Georg'
'Mix, Andreas'
'Mitzel, Norbert W.'

_publ_section_title
;
 Tridentate Lewis-acids based on triphenylsilane.
;
_journal_issue 5
_journal_name_full 'Dalton transactions (Cambridge, England : 2003)'
_journal_page_first 1645
_journal_page_last 1659
_journal_paper_doi 10.1039/c6dt04293g
_journal_volume 46
_journal_year 2017
_chemical_formula_moiety 'C33 H39 F Si Sn3'
_chemical_formula_sum 'C33 H39 F Si Sn3'
_chemical_formula_weight 838.80
_chemical_name_systematic
;
 ?
;
_space_group_crystal_system monoclinic
_space_group_IT_number 4
_space_group_name_Hall 'P 2yb'
_space_group_name_H-M_alt 'P 1 21 1'
_symmetry_space_group_name_Hall 'P 2yb'
_symmetry_space_group_name_H-M 'P 1 21 1'
_atom_sites_solution_hydrogens geom
_atom_sites_solution_primary direct
_audit_creation_date 2016-06-15
_audit_creation_method
;
  Olex2 1.2-ac2
  (compiled 2012.03.27 svn.r2268, GUI svn.r4156)
;
_audit_update_record
;
2016-10-28 deposited with the CCDC.
2017-01-06 downloaded from the CCDC.
;
_cell_angle_alpha 90
_cell_angle_beta 90.2126(7)
_cell_angle_gamma 90
_cell_formula_units_Z 8
_cell_length_a 12.80666(9)
_cell_length_b 41.3809(2)
_cell_length_c 13.17067(13)
_cell_measurement_reflns_used 129966
_cell_measurement_temperature 100.00(10)
_cell_measurement_theta_max 72.3080
_cell_measurement_theta_min 4.2250
_cell_volume 6979.76(9)
_computing_cell_refinement 'CrysAlisPro 1.171.38.41 (Rigaku OD, 2015)'
_computing_data_collection 'CrysAlisPro 1.171.38.41 (Rigaku OD, 2015)'
_computing_data_reduction 'CrysAlisPro 1.171.38.41 (Rigaku OD, 2015)'
_computing_molecular_graphics
;
O. V. Dolomanov, L. J. Bourhis, R. J. Gildea, J. A. K. Howard and H. Puschmann,
OLEX2: a complete structure solution, refinement and analysis program.
J. Appl. Cryst. (2009). 42, 339-341.
;
_computing_publication_material
;
O. V. Dolomanov, L. J. Bourhis, R. J. Gildea, J. A. K. Howard and H. Puschmann,
OLEX2: a complete structure solution, refinement and analysis program.
J. Appl. Cryst. (2009). 42, 339-341.
;
_computing_structure_refinement
;
SHELXL, G.M. Sheldrick, Acta Cryst.
(2008). A64, 112-122
;
_computing_structure_solution 'ShelXT (Sheldrick, 2015)'
_diffrn_ambient_environment N~2~
_diffrn_ambient_temperature 100.00(10)
_diffrn_detector 'CCD plate'
_diffrn_detector_area_resol_mean 5.3114
_diffrn_detector_type Atlas
_diffrn_measured_fraction_theta_full 0.9998
_diffrn_measured_fraction_theta_max 0.9917
_diffrn_measurement_details
;
List of Runs (angles in degrees, time in seconds):

  # Type    Start    End  Width  t~exp~   \w     \q     \k     \f   Frames
#--------------------------------------------------------------------------
  1  \w    -53.00  -6.00   1.00    4.67    --    6.00 131.00  14.89   47
  2  \w      0.00  26.00   1.00    4.67    --   38.00  94.00 -83.47   26
  3  \w   -121.00  -5.00   1.00    4.67    --  -42.33 -19.00-180.00  116
  4  \w   -115.00 -20.00   1.00    4.67    --  -42.33 -38.00  90.00   95
  5  \w   -112.00 -16.00   1.00    4.67    --  -42.33 -57.00 -60.00   96
  6  \w   -112.00 -16.00   1.00    4.67    --  -42.33 -57.00  60.00   96
  7  \w      1.00  82.00   1.00    4.67    --   42.33 -99.00  60.00   81
  8  \w      8.00  34.00   1.00    4.67    --   42.33  87.00 126.55   26
  9  \w     27.00 101.00   1.00    4.67    --   42.33-131.00 -43.00   74
 10  \w     13.00  40.00   1.00    4.67    --   46.00  83.00 -23.03   27
 11  \w     14.00  49.00   1.00    4.67    --   46.00  78.00  35.35   35
 12  \w     14.00  46.00   1.00    4.67    --   46.00  80.00-144.19   32
 13  \w     22.00  49.00   1.00    4.67    --   54.00  78.00 160.24   27
 14  \w     22.00  49.00   1.00    4.67    --   54.00  78.00   2.96   27
 15  \w     22.00  49.00   1.00    4.67    --   54.00  78.00  85.70   27
 16  \w     22.00  49.00   1.00    4.67    --   54.00  78.00 -95.82   27
 17  \w     31.00 135.00   1.00    4.67    --   62.00  75.00  87.27  104
 18  \w     31.00 136.00   1.00    4.67    --   62.00  77.00 -69.23  105
 19  \w     31.00 135.00   1.00    4.67    --   62.00  76.00  34.47  104
 20  \w     31.00 136.00   1.00    4.67    --   62.00  77.00 126.84  105
 21  \w     35.00 139.00   1.00    4.67    --   66.00  75.00-130.47  104
 22  \w     35.00 139.00   1.00    4.67    --   66.00  75.00 146.59  104
 23  \w     35.00 140.00   1.00    4.67    --   66.00  77.00-169.70  105
 24  \w     39.00 144.00   1.00    4.67    --   70.00  77.00   2.46  105
 25  \w     39.00 144.00   1.00    4.67    --   70.00  77.00 -14.40  105
 26  \w     39.00 143.00   1.00    4.67    --   70.00  74.00 -44.51  104
 27  \w     39.00 144.00   1.00    4.67    --   70.00  77.00-116.63  105
 28  \w     39.00 144.00   1.00    4.67    --   70.00  77.00  46.42  105
 29  \w     44.00 146.00   1.00    4.67    --   74.00  73.00  33.88  102
 30  \w     51.00 155.00   1.00   18.67    --   82.00  75.00  75.17  104
 31  \w     52.00 154.00   1.00   18.67    --   82.00  72.00 -12.60  102
 32  \w     54.00 153.00   1.00   18.67    --   82.00  65.00 138.12   99
 33  \w     56.00 152.00   1.00   18.67    --   82.00  54.00 -60.55   96
 34  \w     56.00 158.00   1.00   18.67    --   86.00  72.00 -60.43  102
 35  \w     57.00 157.00   1.00   18.67    --   86.00  69.00 110.98  100
 36  \w     58.00 156.00   1.00   18.67    --   86.00  61.00  64.50   98
 37  \w     55.00 159.00   1.00   18.67    --   86.00  74.00 171.20  104
 38  \w     59.00 163.00   1.00   18.67    --   90.00  74.00-123.38  104
 39  \w     60.00 162.00   1.00   18.67    --   90.00  72.00 151.91  102
 40  \w     59.00 163.00   1.00   18.67    --   90.00  74.00-141.66  104
 41  \w     74.00 172.00   1.00   18.67    --  102.00  64.00 165.96   98
 42  \w     78.00 178.00   1.00   18.67    --  109.86  77.00-180.00  100
 43  \w     78.00 178.00   1.00   18.67    --  109.86  77.00   0.00  100
 44  \w     78.00 178.00   1.00   18.67    --  109.86  77.00  90.00  100
 45  \w     82.00 178.00   1.00   18.67    --  109.86  61.00   0.00   96
 46  \w     78.00 178.00   1.00   18.67    --  109.86  77.00-150.00  100
 47  \w     78.00 178.00   1.00   18.67    --  109.86  77.00 -30.00  100
 48  \w     82.00 178.00   1.00   18.67    --  109.86  61.00 120.00   96
 49  \w     38.00 122.00   1.00   18.67    --  109.86-125.00-180.00   84
 50  \w     78.00 178.00   1.00   18.67    --  109.86  77.00 -90.00  100
 51  \w     78.00 178.00   1.00   18.67    --  109.86  77.00  60.00  100
 52  \w     78.00 178.00   1.00   18.67    --  109.86  77.00 -60.00  100
 53  \w     39.00 134.00   1.00   18.67    --  109.86 -45.00-120.00   95
 54  \w     29.00 109.00   1.00   18.67    --  109.86 -94.00-180.00   80
 55  \w     29.00 109.00   1.00   18.67    --  109.86 -94.00 -30.00   80
 56  \w     29.00 109.00   1.00   18.67    --  109.86 -94.00  60.00   80
 57  \w     29.00 109.00   1.00   18.67    --  109.86 -94.00-120.00   80
 58  \w     78.00 178.00   1.00   18.67    --  109.86  77.00-120.00  100
 59  \w     78.00 178.00   1.00   18.67    --  109.86  77.00  30.00  100
 60  \w     13.00  45.00   1.00    4.67    --   46.00  82.00  45.01   32
 61  \w     18.00  46.00   1.00    4.67    --   50.00  81.00 126.58   28
 62  \w     18.00  46.00   1.00    4.67    --   50.00  81.00-118.44   28
 63  \w     35.00 139.00   1.00    4.67    --   66.00  75.00 -33.85  104
;
_diffrn_measurement_device 'four-circle diffractometer'
_diffrn_measurement_device_type 'SuperNova, Dual, Cu at zero, Atlas'
_diffrn_measurement_method '\w scans'
_diffrn_orient_matrix_type 'CrysAlisPro convention (1999,Acta A55,543-557)'
_diffrn_orient_matrix_UB_11 0.0144998000
_diffrn_orient_matrix_UB_12 0.0368542000
_diffrn_orient_matrix_UB_13 -0.0083284000
_diffrn_orient_matrix_UB_21 0.1129066000
_diffrn_orient_matrix_UB_22 -0.0051071000
_diffrn_orient_matrix_UB_23 -0.0366070000
_diffrn_orient_matrix_UB_31 -0.0388936000
_diffrn_orient_matrix_UB_32 -0.0010887000
_diffrn_orient_matrix_UB_33 -0.1107988000
_diffrn_radiation_monochromator mirror
_diffrn_radiation_probe x-ray
_diffrn_radiation_type 'Cu K\a'
_diffrn_radiation_wavelength 1.54184
_diffrn_reflns_av_R_equivalents 0.0639
_diffrn_reflns_av_unetI/netI 0.0308
_diffrn_reflns_Laue_measured_fraction_full 1.003
_diffrn_reflns_Laue_measured_fraction_max 1.002
_diffrn_reflns_limit_h_max 15
_diffrn_reflns_limit_h_min -15
_diffrn_reflns_limit_k_max 50
_diffrn_reflns_limit_k_min -51
_diffrn_reflns_limit_l_max 15
_diffrn_reflns_limit_l_min -16
_diffrn_reflns_number 243961
_diffrn_reflns_point_group_measured_fraction_full 1.003
_diffrn_reflns_point_group_measured_fraction_max 1.002
_diffrn_reflns_theta_full 67.684
_diffrn_reflns_theta_max 72.349
_diffrn_reflns_theta_min 3.204
_diffrn_source 'micro-focus sealed X-ray tube'
_diffrn_source_type 'SuperNova (Cu) X-ray Source'
_exptl_absorpt_coefficient_mu 17.452
_exptl_absorpt_correction_T_max 0.951
_exptl_absorpt_correction_T_min 0.827
_exptl_absorpt_correction_type gaussian
_exptl_absorpt_process_details
;
CrysAlisPro 1.171.38.41 (Rigaku Oxford Diffraction, 2015)
Numerical absorption correction based on gaussian integration over
            a multifaceted crystal model
Empirical absorption correction using spherical harmonics,
 implemented in SCALE3 ABSPACK scaling algorithm.
;
_exptl_crystal_colour 'clear colourless'
_exptl_crystal_colour_lustre clear
_exptl_crystal_colour_primary colourless
_exptl_crystal_density_diffrn 1.596
_exptl_crystal_description plate
_exptl_crystal_F_000 3280
_exptl_crystal_size_max 0.118
_exptl_crystal_size_mid 0.055
_exptl_crystal_size_min 0.023
_refine_diff_density_max 0.846
_refine_diff_density_min -1.642
_refine_diff_density_rms 0.126
_refine_ls_abs_structure_details
;
 Flack x determined using 0 quotients [(I+)-(I-)]/[(I+)+(I-)]
 (Parsons and Flack (2004), Acta Cryst. A60, s61).
;
_refine_ls_abs_structure_Flack 0.000
_refine_ls_extinction_method none
_refine_ls_goodness_of_fit_ref 1.022
_refine_ls_hydrogen_treatment constr
_refine_ls_matrix_type full
_refine_ls_number_parameters 1408
_refine_ls_number_reflns 27491
_refine_ls_number_restraints 1
_refine_ls_restrained_S_all 1.022
_refine_ls_R_factor_all 0.0394
_refine_ls_R_factor_gt 0.0376
_refine_ls_shift/su_max 0.001
_refine_ls_shift/su_mean 0.000
_refine_ls_structure_factor_coef Fsqd
_refine_ls_weighting_details
;
 w=1/[\s^2^(Fo^2^)+(0.0596P)^2^+13.7534P]
 where P=(Fo^2^+2Fc^2^)/3
;
_refine_ls_weighting_scheme calc
_refine_ls_wR_factor_gt 0.0937
_refine_ls_wR_factor_ref 0.0955
_reflns_Friedel_coverage 0.971
_reflns_Friedel_fraction_full 1.003
_reflns_Friedel_fraction_max 1.002
_reflns_number_gt 26648
_reflns_number_total 27491
_reflns_threshold_expression 'I > 2\s(I)'
_cod_data_source_file c6dt04293g2.cif
_cod_data_source_block toma53_15
_cod_depositor_comments 'Adding full bibliography for 7041624--7041640.cif.'
_cod_original_cell_volume 6979.77(9)
_cod_database_code 7041627
_chemical_oxdiff_formula 'C33 H36 F Si Sn3'
_reflns_odcompleteness_completeness 99.98
_reflns_odcompleteness_iscentric 1
_reflns_odcompleteness_theta 66.97
_olex2_date_sample_data_collection 2016-06-10
_olex2_refinement_description
;
1. Twinned data refinement
 Scales: 0.810(8) 0.037(4) 0.142(6) 0.011(4)
2. Fixed Uiso
 At 1.2 times of:
  All C(H) groups
 At 1.5 times of:
  All C(H,H,H) groups
3.a Aromatic/amide H refined with riding coordinates:
 C2(H2), C3(H3), C4(H4), C5(H5), C13(H13), C14(H14), C15(H15), C16(H16),
 C24(H24), C25(H25), C26(H26), C27(H27), C35(H35), C36(H36), C37(H37), C38(H38),
  C46(H46), C47(H47), C48(H48), C49(H49), C57(H57), C58(H58), C59(H59),
 C60(H60), C68(H68), C69(H69), C70(H70), C71(H71), C79(H79), C80(H80), C81(H81),
  C82(H82), C90(H90), C91(H91), C92(H92), C93(H93), C101(H101), C102(H102),
 C103(H103), C104(H104), C112(H112), C113(H113), C114(H114), C115(H115),
 C123(H123), C124(H124), C125(H125), C126(H126)
3.b Idealised Me refined as rotating group:
 C9(H9A,H9B,H9C), C10(H10A,H10B,H10C), C11(H11A,H11B,H11C), C20(H20A,H20B,
 H20C), C21(H21A,H21B,H21C), C22(H22A,H22B,H22C), C31(H31A,H31B,H31C), C32(H32A,
 H32B,H32C), C33(H33A,H33B,H33C), C42(H42A,H42B,H42C), C43(H43A,H43B,H43C),
 C44(H44A,H44B,H44C), C53(H53A,H53B,H53C), C54(H54A,H54B,H54C), C55(H55A,H55B,
 H55C), C64(H64A,H64B,H64C), C65(H65A,H65B,H65C), C66(H66A,H66B,H66C), C75(H75A,
 H75B,H75C), C76(H76A,H76B,H76C), C77(H77A,H77B,H77C), C86(H86A,H86B,H86C),
 C87(H87A,H87B,H87C), C88(H88A,H88B,H88C), C97(H97A,H97B,H97C), C98(H98A,H98B,
 H98C), C99(H99A,H99B,H99C), C108(H10D,H10E,H10F), C109(H10G,H10H,H10I),
 C110(H11D,H11E,H11F), C119(H11G,H11H,H11I), C120(H12A,H12B,H12C), C121(H12D,
 H12E,H12F), C130(H13A,H13B,H13C), C131(H13D,H13E,H13F), C132(H13G,H13H,H13I)
;
_olex2_submission_special_instructions 'No special instructions were received'
_oxdiff_exptl_absorpt_empirical_details
;
Empirical correction (ABSPACK) includes:
- Absorption correction using spherical harmonics
- Frame scaling
- Detector area scaling
;
_oxdiff_exptl_absorpt_empirical_full_max 2.472
_oxdiff_exptl_absorpt_empirical_full_min 0.610
_shelx_space_group_comment
;
The symmetry employed for this shelxl refinement is uniquely defined
by the following loop, which should always be used as a source of
symmetry information in preference to the above space-group names.
They are only intended as comments.
;
_shelxl_version_number 2013-2

loop_
_space_group_symop_operation_xyz
'x, y, z'
'-x, y+1/2, -z'

loop_
_atom_site_label
_atom_site_type_symbol
_atom_site_fract_x
_atom_site_fract_y
_atom_site_fract_z
_atom_site_U_iso_or_equiv
_atom_site_adp_type
_atom_site_occupancy
_atom_site_site_symmetry_order
_atom_site_calc_flag
_atom_site_refinement_flags_posn
Sn1 Sn -0.08410(6) 0.22154(2) 0.35794(6) 0.03859(17) Uani 1 1 d .
Sn2 Sn 0.40150(5) 0.14653(2) 0.14695(5) 0.02760(13) Uani 1 1 d .
Sn3 Sn -0.12655(5) 0.03497(2) 0.56070(5) 0.02223(12) Uani 1 1 d .
Si1 Si 0.05298(19) 0.10372(5) 0.28139(19) 0.0208(5) Uani 1 1 d .
F1 F 0.0788(4) 0.13036(12) 0.1965(4) 0.0260(11) Uani 1 1 d .
C1 C -0.0863(7) 0.0916(2) 0.2608(7) 0.0221(18) Uani 1 1 d .
C2 C -0.1090(7) 0.0601(2) 0.2287(7) 0.0239(18) Uani 1 1 d .
H2 H -0.0550 0.0451 0.2244 0.029 Uiso 1 1 calc R
C3 C -0.2094(7) 0.0506(2) 0.2030(8) 0.0265(19) Uani 1 1 d .
H3 H -0.2220 0.0295 0.1813 0.032 Uiso 1 1 calc R
C4 C -0.2918(8) 0.0727(2) 0.2097(9) 0.036(2) Uani 1 1 d .
H4 H -0.3598 0.0664 0.1946 0.043 Uiso 1 1 calc R
C5 C -0.2709(8) 0.1044(2) 0.2393(8) 0.031(2) Uani 1 1 d .
H5 H -0.3252 0.1192 0.2423 0.038 Uiso 1 1 calc R
C6 C -0.1702(8) 0.1141(2) 0.2643(7) 0.0256(19) Uani 1 1 d .
C7 C -0.1511(8) 0.1472(2) 0.2920(8) 0.029(2) Uani 1 1 d .
C8 C -0.1324(8) 0.1747(2) 0.3151(9) 0.032(2) Uani 1 1 d .
C9 C -0.1128(13) 0.2522(3) 0.2305(11) 0.059(4) Uani 1 1 d .
H9A H -0.0530 0.2521 0.1869 0.089 Uiso 1 1 calc GR
H9B H -0.1259 0.2738 0.2537 0.089 Uiso 1 1 calc GR
H9C H -0.1726 0.2444 0.1937 0.089 Uiso 1 1 calc GR
C10 C -0.1719(13) 0.2326(3) 0.4911(11) 0.058(4) Uani 1 1 d .
H10A H -0.2449 0.2335 0.4742 0.087 Uiso 1 1 calc GR
H10B H -0.1500 0.2531 0.5175 0.087 Uiso 1 1 calc GR
H10C H -0.1604 0.2161 0.5413 0.087 Uiso 1 1 calc GR
C11 C 0.0803(10) 0.2187(3) 0.3870(12) 0.056(4) Uani 1 1 d .
H11A H 0.0928 0.2046 0.4437 0.084 Uiso 1 1 calc GR
H11B H 0.1068 0.2398 0.4023 0.084 Uiso 1 1 calc GR
H11C H 0.1151 0.2103 0.3282 0.084 Uiso 1 1 calc GR
C12 C 0.0817(7) 0.1215(2) 0.4079(7) 0.0223(18) Uani 1 1 d .
C13 C 0.0079(8) 0.1216(2) 0.4863(8) 0.029(2) Uani 1 1 d .
H13 H -0.0572 0.1125 0.4741 0.035 Uiso 1 1 calc R
C14 C 0.0281(9) 0.1348(2) 0.5809(8) 0.030(2) Uani 1 1 d .
H14 H -0.0230 0.1347 0.6309 0.036 Uiso 1 1 calc R
C15 C 0.1253(8) 0.1482(2) 0.6003(8) 0.032(2) Uani 1 1 d .
H15 H 0.1396 0.1570 0.6638 0.038 Uiso 1 1 calc R
C16 C 0.2012(8) 0.1486(2) 0.5261(8) 0.029(2) Uani 1 1 d .
H16 H 0.2664 0.1575 0.5400 0.035 Uiso 1 1 calc R
C17 C 0.1800(7) 0.1356(2) 0.4292(8) 0.0241(19) Uani 1 1 d .
C18 C 0.2593(7) 0.1371(2) 0.3518(8) 0.0251(19) Uani 1 1 d .
C19 C 0.3210(8) 0.1394(2) 0.2836(8) 0.031(2) Uani 1 1 d .
C20 C 0.5255(9) 0.1794(3) 0.1798(11) 0.045(3) Uani 1 1 d .
H20A H 0.5013 0.1956 0.2261 0.067 Uiso 1 1 calc GR
H20B H 0.5483 0.1894 0.1181 0.067 Uiso 1 1 calc GR
H20C H 0.5827 0.1678 0.2100 0.067 Uiso 1 1 calc GR
C21 C 0.4623(8) 0.1010(2) 0.0973(8) 0.031(2) Uani 1 1 d .
H21A H 0.4549 0.0854 0.1505 0.047 Uiso 1 1 calc GR
H21B H 0.5348 0.1034 0.0807 0.047 Uiso 1 1 calc GR
H21C H 0.4244 0.0939 0.0383 0.047 Uiso 1 1 calc GR
C22 C 0.2841(9) 0.1658(3) 0.0483(9) 0.041(3) Uani 1 1 d .
H22A H 0.2322 0.1496 0.0351 0.061 Uiso 1 1 calc GR
H22B H 0.3155 0.1724 -0.0145 0.061 Uiso 1 1 calc GR
H22C H 0.2519 0.1842 0.0800 0.061 Uiso 1 1 calc GR
C23 C 0.1381(7) 0.0682(2) 0.2508(7) 0.0206(17) Uani 1 1 d .
C24 C 0.2040(7) 0.0696(2) 0.1664(7) 0.0250(19) Uani 1 1 d .
H24 H 0.2085 0.0888 0.1297 0.030 Uiso 1 1 calc R
C25 C 0.2631(7) 0.0431(2) 0.1360(7) 0.027(2) Uani 1 1 d .
H25 H 0.3062 0.0445 0.0794 0.032 Uiso 1 1 calc R
C26 C 0.2574(7) 0.0145(2) 0.1904(8) 0.028(2) Uani 1 1 d .
H26 H 0.2965 -0.0033 0.1703 0.034 Uiso 1 1 calc R
C27 C 0.1927(8) 0.0124(2) 0.2756(8) 0.030(2) Uani 1 1 d .
H27 H 0.1892 -0.0068 0.3123 0.036 Uiso 1 1 calc R
C28 C 0.1338(7) 0.0390(2) 0.3053(7) 0.0238(18) Uani 1 1 d .
C29 C 0.0639(7) 0.0358(2) 0.3902(7) 0.0248(18) Uani 1 1 d .
C30 C -0.0002(7) 0.0338(2) 0.4561(7) 0.0246(18) Uani 1 1 d .
C31 C -0.1749(8) -0.0144(2) 0.5785(8) 0.031(2) Uani 1 1 d .
H31A H -0.1542 -0.0266 0.5201 0.046 Uiso 1 1 calc GR
H31B H -0.2495 -0.0152 0.5853 0.046 Uiso 1 1 calc GR
H31C H -0.1427 -0.0233 0.6382 0.046 Uiso 1 1 calc GR
C32 C -0.2495(8) 0.0623(2) 0.4895(8) 0.031(2) Uani 1 1 d .
H32A H -0.2204 0.0809 0.4568 0.046 Uiso 1 1 calc GR
H32B H -0.2987 0.0691 0.5401 0.046 Uiso 1 1 calc GR
H32C H -0.2843 0.0491 0.4400 0.046 Uiso 1 1 calc GR
C33 C -0.0678(9) 0.0568(2) 0.6979(8) 0.034(2) Uani 1 1 d .
H33A H 0.0064 0.0596 0.6928 0.051 Uiso 1 1 calc GR
H33B H -0.0833 0.0432 0.7548 0.051 Uiso 1 1 calc GR
H33C H -0.1003 0.0775 0.7074 0.051 Uiso 1 1 calc GR
Sn4 Sn 0.53602(5) 0.33838(2) 0.57423(5) 0.03043(14) Uani 1 1 d .
Sn5 Sn 0.01345(5) 0.26994(2) 0.79926(6) 0.03224(15) Uani 1 1 d .
Sn6 Sn 0.01458(4) 0.45855(2) 0.98162(5) 0.02272(12) Uani 1 1 d .
Si2 Si 0.18814(19) 0.38671(5) 0.70331(19) 0.0208(5) Uani 1 1 d .
F2 F 0.2132(4) 0.35980(12) 0.6198(4) 0.0270(11) Uani 1 1 d .
C34 C 0.2153(7) 0.3696(2) 0.8317(7) 0.0230(18) Uani 1 1 d .
C35 C 0.1421(8) 0.3718(2) 0.9100(8) 0.027(2) Uani 1 1 d .
H35 H 0.0777 0.3813 0.8972 0.033 Uiso 1 1 calc R
C36 C 0.1636(8) 0.3600(2) 1.0060(8) 0.029(2) Uani 1 1 d .
H36 H 0.1134 0.3616 1.0567 0.035 Uiso 1 1 calc R
C37 C 0.2600(9) 0.3459(2) 1.0275(8) 0.031(2) Uani 1 1 d .
H37 H 0.2744 0.3382 1.0924 0.037 Uiso 1 1 calc R
C38 C 0.3347(8) 0.3433(2) 0.9510(7) 0.0268(19) Uani 1 1 d .
H38 H 0.3992 0.3339 0.9647 0.032 Uiso 1 1 calc R
C39 C 0.3122(7) 0.3550(2) 0.8544(7) 0.0222(18) Uani 1 1 d .
C40 C 0.3894(7) 0.3508(2) 0.7761(8) 0.0248(19) Uani 1 1 d .
C41 C 0.4526(7) 0.3474(2) 0.7089(7) 0.0269(19) Uani 1 1 d .
C42 C 0.6529(11) 0.3028(3) 0.6069(13) 0.058(4) Uani 1 1 d .
H42A H 0.6651 0.3020 0.6788 0.087 Uiso 1 1 calc GR
H42B H 0.7165 0.3085 0.5729 0.087 Uiso 1 1 calc GR
H42C H 0.6295 0.2821 0.5835 0.087 Uiso 1 1 calc GR
C43 C 0.6035(9) 0.3827(3) 0.5256(8) 0.035(2) Uani 1 1 d .
H43A H 0.5573 0.3932 0.4783 0.053 Uiso 1 1 calc GR
H43B H 0.6692 0.3785 0.4933 0.053 Uiso 1 1 calc GR
H43C H 0.6144 0.3966 0.5832 0.053 Uiso 1 1 calc GR
C44 C 0.4180(10) 0.3213(3) 0.4706(9) 0.046(3) Uani 1 1 d .
H44A H 0.3864 0.3021 0.4975 0.068 Uiso 1 1 calc GR
H44B H 0.4494 0.3165 0.4062 0.068 Uiso 1 1 calc GR
H44C H 0.3657 0.3377 0.4617 0.068 Uiso 1 1 calc GR
C45 C 0.0506(7) 0.3993(2) 0.6796(7) 0.0233(18) Uani 1 1 d .
C46 C 0.0287(7) 0.4306(2) 0.6446(7) 0.0232(18) Uani 1 1 d .
H46 H 0.0832 0.4454 0.6396 0.028 Uiso 1 1 calc R
C47 C -0.0713(8) 0.4404(2) 0.6172(8) 0.029(2) Uani 1 1 d .
H47 H -0.0828 0.4614 0.5944 0.035 Uiso 1 1 calc R
C48 C -0.1535(8) 0.4190(2) 0.6240(8) 0.030(2) Uani 1 1 d .
H48 H -0.2203 0.4253 0.6045 0.036 Uiso 1 1 calc R
C49 C -0.1361(8) 0.3881(2) 0.6598(8) 0.030(2) Uani 1 1 d .
H49 H -0.1921 0.3739 0.6656 0.036 Uiso 1 1 calc R
C50 C -0.0360(7) 0.3777(2) 0.6876(7) 0.0255(19) Uani 1 1 d .
C51 C -0.0201(7) 0.3451(2) 0.7213(8) 0.028(2) Uani 1 1 d .
C52 C -0.0081(8) 0.3178(2) 0.7475(8) 0.031(2) Uani 1 1 d .
C53 C 0.0993(13) 0.2460(3) 0.6798(12) 0.063(4) Uani 1 1 d .
H53A H 0.0521 0.2401 0.6261 0.095 Uiso 1 1 calc GR
H53B H 0.1323 0.2270 0.7064 0.095 Uiso 1 1 calc GR
H53C H 0.1515 0.2604 0.6537 0.095 Uiso 1 1 calc GR
C54 C -0.1415(9) 0.2518(3) 0.8142(14) 0.060(4) Uani 1 1 d .
H54A H -0.1727 0.2605 0.8743 0.090 Uiso 1 1 calc GR
H54B H -0.1395 0.2286 0.8190 0.090 Uiso 1 1 calc GR
H54C H -0.1820 0.2579 0.7559 0.090 Uiso 1 1 calc GR
C55 C 0.0969(11) 0.2733(3) 0.9373(10) 0.052(3) Uani 1 1 d .
H55A H 0.1492 0.2898 0.9318 0.078 Uiso 1 1 calc GR
H55B H 0.1299 0.2529 0.9517 0.078 Uiso 1 1 calc GR
H55C H 0.0497 0.2786 0.9912 0.078 Uiso 1 1 calc GR
C56 C 0.2767(7) 0.4212(2) 0.6720(7) 0.0233(18) Uani 1 1 d .
C57 C 0.3457(8) 0.4187(2) 0.5900(8) 0.027(2) Uani 1 1 d .
H57 H 0.3497 0.3994 0.5542 0.032 Uiso 1 1 calc R
C58 C 0.4075(8) 0.4443(2) 0.5612(8) 0.028(2) Uani 1 1 d .
H58 H 0.4524 0.4419 0.5064 0.033 Uiso 1 1 calc R
C59 C 0.4039(8) 0.4736(2) 0.6125(8) 0.032(2) Uani 1 1 d .
H59 H 0.4460 0.4907 0.5924 0.038 Uiso 1 1 calc R
C60 C 0.3361(7) 0.4770(2) 0.6949(7) 0.0251(19) Uani 1 1 d .
H60 H 0.3324 0.4965 0.7294 0.030 Uiso 1 1 calc R
C61 C 0.2739(7) 0.4510(2) 0.7256(7) 0.0228(18) Uani 1 1 d .
C62 C 0.2025(7) 0.4553(2) 0.8083(7) 0.0239(18) Uani 1 1 d .
C63 C 0.1386(7) 0.4584(2) 0.8749(7) 0.0263(19) Uani 1 1 d .
C64 C -0.0294(8) 0.5082(2) 0.9995(8) 0.030(2) Uani 1 1 d .
H64A H -0.0013 0.5163 1.0621 0.045 Uiso 1 1 calc GR
H64B H -0.1042 0.5098 1.0005 0.045 Uiso 1 1 calc GR
H64C H -0.0025 0.5206 0.9439 0.045 Uiso 1 1 calc GR
C65 C 0.0757(8) 0.4374(2) 1.1180(8) 0.029(2) Uani 1 1 d .
H65A H 0.1355 0.4244 1.1019 0.043 Uiso 1 1 calc GR
H65B H 0.0231 0.4241 1.1487 0.043 Uiso 1 1 calc GR
H65C H 0.0958 0.4542 1.1644 0.043 Uiso 1 1 calc GR
C66 C -0.1090(7) 0.4315(2) 0.9131(9) 0.033(2) Uani 1 1 d .
H66A H -0.1165 0.4378 0.8433 0.049 Uiso 1 1 calc GR
H66B H -0.1730 0.4357 0.9485 0.049 Uiso 1 1 calc GR
H66C H -0.0931 0.4089 0.9167 0.049 Uiso 1 1 calc GR
Sn7 Sn 0.90463(5) 0.15075(2) 0.92708(5) 0.02779(13) Uani 1 1 d .
Sn8 Sn 0.43931(6) 0.22037(2) 0.71637(7) 0.04217(18) Uani 1 1 d .
Sn9 Sn 0.37497(4) 0.03402(2) 0.51601(5) 0.02205(12) Uani 1 1 d .
Si3 Si 0.55233(18) 0.10531(5) 0.79522(19) 0.0198(5) Uani 1 1 d .
F3 F 0.5777(4) 0.13208(12) 0.8793(4) 0.0265(11) Uani 1 1 d .
C67 C 0.5808(7) 0.1224(2) 0.6673(7) 0.0220(18) Uani 1 1 d .
C68 C 0.5076(7) 0.1215(2) 0.5896(7) 0.0238(18) Uani 1 1 d .
H68 H 0.4431 0.1120 0.6017 0.029 Uiso 1 1 calc R
C69 C 0.5274(8) 0.1343(2) 0.4942(8) 0.030(2) Uani 1 1 d .
H69 H 0.4760 0.1337 0.4442 0.036 Uiso 1 1 calc R
C70 C 0.6241(8) 0.1481(2) 0.4733(9) 0.034(2) Uani 1 1 d .
H70 H 0.6381 0.1565 0.4092 0.041 Uiso 1 1 calc R
C71 C 0.6999(8) 0.1494(2) 0.5496(8) 0.028(2) Uani 1 1 d .
H71 H 0.7645 0.1587 0.5362 0.034 Uiso 1 1 calc R
C72 C 0.6795(7) 0.1368(2) 0.6464(7) 0.0231(18) Uani 1 1 d .
C73 C 0.7575(7) 0.1395(2) 0.7250(7) 0.0218(18) Uani 1 1 d .
C74 C 0.8205(7) 0.1428(2) 0.7919(8) 0.0275(19) Uani 1 1 d .
C75 C 0.7915(11) 0.1732(3) 1.0253(9) 0.051(3) Uani 1 1 d .
H75A H 0.7741 0.1942 0.9995 0.076 Uiso 1 1 calc GR
H75B H 0.8203 0.1753 1.0924 0.076 Uiso 1 1 calc GR
H75C H 0.7297 0.1601 1.0278 0.076 Uiso 1 1 calc GR
C76 C 1.0315(9) 0.1827(3) 0.8915(12) 0.049(3) Uani 1 1 d .
H76A H 1.0451 0.1818 0.8200 0.074 Uiso 1 1 calc GR
H76B H 1.0927 0.1761 0.9283 0.074 Uiso 1 1 calc GR
H76C H 1.0132 0.2043 0.9105 0.074 Uiso 1 1 calc GR
C77 C 0.9598(9) 0.1053(2) 0.9812(9) 0.033(2) Uani 1 1 d .
H77A H 0.9201 0.0990 1.0396 0.050 Uiso 1 1 calc GR
H77B H 1.0322 0.1071 0.9995 0.050 Uiso 1 1 calc GR
H77C H 0.9519 0.0893 0.9288 0.050 Uiso 1 1 calc GR
C78 C 0.4130(7) 0.0934(2) 0.8155(7) 0.0219(18) Uani 1 1 d .
C79 C 0.3896(7) 0.0620(2) 0.8489(8) 0.0264(19) Uani 1 1 d .
H79 H 0.4432 0.0469 0.8551 0.032 Uiso 1 1 calc R
C80 C 0.2880(8) 0.0529(2) 0.8731(8) 0.029(2) Uani 1 1 d .
H80 H 0.2746 0.0318 0.8937 0.035 Uiso 1 1 calc R
C81 C 0.2070(8) 0.0748(2) 0.8668(9) 0.033(2) Uani 1 1 d .
H81 H 0.1393 0.0686 0.8833 0.040 Uiso 1 1 calc R
C82 C 0.2278(8) 0.1064(2) 0.8352(8) 0.029(2) Uani 1 1 d .
H82 H 0.1736 0.1213 0.8306 0.035 Uiso 1 1 calc R
C83 C 0.3295(7) 0.1158(2) 0.8105(7) 0.0244(19) Uani 1 1 d .
C84 C 0.3496(7) 0.1486(2) 0.7805(8) 0.030(2) Uani 1 1 d .
C85 C 0.3713(8) 0.1758(2) 0.7569(9) 0.032(2) Uani 1 1 d .
C86 C 0.3702(11) 0.2577(3) 0.8064(13) 0.061(4) Uani 1 1 d .
H86A H 0.2962 0.2544 0.8100 0.092 Uiso 1 1 calc GR
H86B H 0.3841 0.2783 0.7760 0.092 Uiso 1 1 calc GR
H86C H 0.3994 0.2572 0.8736 0.092 Uiso 1 1 calc GR
C87 C 0.4048(17) 0.2259(4) 0.5607(15) 0.089(6) Uani 1 1 d .
H87A H 0.4321 0.2078 0.5238 0.134 Uiso 1 1 calc GR
H87B H 0.4361 0.2454 0.5361 0.134 Uiso 1 1 calc GR
H87C H 0.3305 0.2269 0.5514 0.134 Uiso 1 1 calc GR
C88 C 0.6006(9) 0.2160(3) 0.7515(18) 0.086(7) Uani 1 1 d .
H88A H 0.6120 0.1967 0.7904 0.129 Uiso 1 1 calc GR
H88B H 0.6227 0.2345 0.7903 0.129 Uiso 1 1 calc GR
H88C H 0.6400 0.2149 0.6897 0.129 Uiso 1 1 calc GR
C89 C 0.6380(7) 0.0704(2) 0.8280(7) 0.0227(18) Uani 1 1 d .
C90 C 0.7049(7) 0.0720(2) 0.9125(7) 0.0248(19) Uani 1 1 d .
H90 H 0.7088 0.0911 0.9495 0.030 Uiso 1 1 calc R
C91 C 0.7650(8) 0.0459(2) 0.9420(8) 0.029(2) Uani 1 1 d .
H91 H 0.8095 0.0479 0.9976 0.035 Uiso 1 1 calc R
C92 C 0.7604(8) 0.0169(2) 0.8905(8) 0.031(2) Uani 1 1 d .
H92 H 0.8001 -0.0006 0.9120 0.037 Uiso 1 1 calc R
C93 C 0.6948(8) 0.0143(2) 0.8050(8) 0.0275(19) Uani 1 1 d .
H93 H 0.6914 -0.0050 0.7690 0.033 Uiso 1 1 calc R
C94 C 0.6349(7) 0.0406(2) 0.7744(7) 0.0235(18) Uani 1 1 d .
C95 C 0.5643(7) 0.0371(2) 0.6889(8) 0.026(2) Uani 1 1 d .
C96 C 0.5013(6) 0.0346(2) 0.6217(7) 0.0214(17) Uani 1 1 d .
C97 C 0.3301(8) -0.0158(2) 0.4993(8) 0.030(2) Uani 1 1 d .
H97A H 0.3529 -0.0237 0.4345 0.045 Uiso 1 1 calc GR
H97B H 0.2555 -0.0176 0.5036 0.045 Uiso 1 1 calc GR
H97C H 0.3618 -0.0284 0.5523 0.045 Uiso 1 1 calc GR
C98 C 0.2516(8) 0.0612(2) 0.5867(9) 0.035(2) Uani 1 1 d .
H98A H 0.2026 0.0466 0.6172 0.052 Uiso 1 1 calc GR
H98B H 0.2166 0.0741 0.5364 0.052 Uiso 1 1 calc GR
H98C H 0.2806 0.0751 0.6380 0.052 Uiso 1 1 calc GR
C99 C 0.4326(9) 0.0546(2) 0.3784(7) 0.032(2) Uani 1 1 d .
H99A H 0.5009 0.0635 0.3902 0.047 Uiso 1 1 calc GR
H99B H 0.3863 0.0715 0.3562 0.047 Uiso 1 1 calc GR
H99C H 0.4366 0.0382 0.3271 0.047 Uiso 1 1 calc GR
Sn10 Sn 1.05017(5) 0.34030(2) 0.34382(5) 0.03021(14) Uani 1 1 d .
Sn11 Sn 0.52309(6) 0.27147(2) 0.15985(6) 0.03797(16) Uani 1 1 d .
Sn12 Sn 0.51501(4) 0.45857(2) -0.06058(4) 0.02185(12) Uani 1 1 d .
Si4 Si 0.69183(19) 0.38903(6) 0.22051(19) 0.0215(5) Uani 1 1 d .
F4 F 0.7169(4) 0.36248(12) 0.3048(4) 0.0272(11) Uani 1 1 d .
C100 C 0.7155(7) 0.37060(19) 0.0940(7) 0.0223(18) Uani 1 1 d .
C101 C 0.6409(8) 0.3722(2) 0.0156(8) 0.0262(19) Uani 1 1 d .
H101 H 0.5772 0.3823 0.0277 0.031 Uiso 1 1 calc R
C102 C 0.6605(8) 0.3590(2) -0.0800(8) 0.030(2) Uani 1 1 d .
H102 H 0.6096 0.3602 -0.1304 0.037 Uiso 1 1 calc R
C103 C 0.7547(8) 0.3443(2) -0.1003(8) 0.031(2) Uani 1 1 d .
H103 H 0.7675 0.3356 -0.1641 0.037 Uiso 1 1 calc R
C104 C 0.8302(8) 0.3425(2) -0.0244(8) 0.030(2) Uani 1 1 d .
H104 H 0.8937 0.3325 -0.0380 0.036 Uiso 1 1 calc R
C105 C 0.8122(7) 0.3553(2) 0.0714(7) 0.0236(18) Uani 1 1 d .
C106 C 0.8919(7) 0.3523(2) 0.1490(8) 0.025(2) Uani 1 1 d .
C107 C 0.9561(7) 0.3487(2) 0.2138(8) 0.028(2) Uani 1 1 d .
C108 C 0.9464(12) 0.3197(3) 0.4519(10) 0.057(4) Uani 1 1 d .
H10D H 0.9013 0.3363 0.4781 0.086 Uiso 1 1 calc GR
H10E H 0.9859 0.3104 0.5066 0.086 Uiso 1 1 calc GR
H10F H 0.9051 0.3033 0.4198 0.086 Uiso 1 1 calc GR
C109 C 1.1709(10) 0.3070(3) 0.2991(11) 0.048(3) Uani 1 1 d .
H10G H 1.1469 0.2943 0.2426 0.072 Uiso 1 1 calc GR
H10H H 1.1873 0.2929 0.3550 0.072 Uiso 1 1 calc GR
H10I H 1.2321 0.3188 0.2799 0.072 Uiso 1 1 calc GR
C110 C 1.1122(8) 0.3855(2) 0.3938(8) 0.032(2) Uani 1 1 d .
H11D H 1.1240 0.3992 0.3362 0.048 Uiso 1 1 calc GR
H11E H 1.1771 0.3819 0.4289 0.048 Uiso 1 1 calc GR
H11F H 1.0635 0.3957 0.4388 0.048 Uiso 1 1 calc GR
C111 C 0.5535(7) 0.4027(2) 0.2433(7) 0.0207(17) Uani 1 1 d .
C112 C 0.5353(7) 0.4343(2) 0.2752(7) 0.0230(18) Uani 1 1 d .
H112 H 0.5908 0.4488 0.2778 0.028 Uiso 1 1 calc R
C113 C 0.4364(8) 0.4447(2) 0.3031(8) 0.027(2) Uani 1 1 d .
H113 H 0.4264 0.4658 0.3260 0.032 Uiso 1 1 calc R
C114 C 0.3525(7) 0.4235(2) 0.2963(8) 0.028(2) Uani 1 1 d .
H114 H 0.2860 0.4304 0.3143 0.034 Uiso 1 1 calc R
C115 C 0.3676(8) 0.3925(2) 0.2635(8) 0.029(2) Uani 1 1 d .
H115 H 0.3109 0.3785 0.2586 0.035 Uiso 1 1 calc R
C116 C 0.4678(8) 0.3816(2) 0.2370(7) 0.0250(19) Uani 1 1 d .
C117 C 0.4826(7) 0.3485(2) 0.2078(8) 0.028(2) Uani 1 1 d .
C118 C 0.4953(9) 0.3208(2) 0.1839(9) 0.034(2) Uani 1 1 d .
C119 C 0.5913(12) 0.2558(3) 0.2980(12) 0.059(4) Uani 1 1 d .
H11G H 0.6365 0.2724 0.3240 0.089 Uiso 1 1 calc GR
H11H H 0.6311 0.2365 0.2863 0.089 Uiso 1 1 calc GR
H11I H 0.5374 0.2514 0.3465 0.089 Uiso 1 1 calc GR
C120 C 0.3725(11) 0.2517(3) 0.1281(13) 0.059(4) Uani 1 1 d .
H12A H 0.3335 0.2500 0.1900 0.089 Uiso 1 1 calc GR
H12B H 0.3802 0.2307 0.0985 0.089 Uiso 1 1 calc GR
H12C H 0.3360 0.2656 0.0815 0.089 Uiso 1 1 calc GR
C121 C 0.6276(13) 0.2681(4) 0.0358(12) 0.069(4) Uani 1 1 d .
H12D H 0.5924 0.2745 -0.0254 0.104 Uiso 1 1 calc GR
H12E H 0.6515 0.2462 0.0293 0.104 Uiso 1 1 calc GR
H12F H 0.6863 0.2821 0.0475 0.104 Uiso 1 1 calc GR
C122 C 0.7812(7) 0.4238(2) 0.2490(7) 0.0202(17) Uani 1 1 d .
C123 C 0.8509(8) 0.4214(2) 0.3320(8) 0.028(2) Uani 1 1 d .
H123 H 0.8541 0.4023 0.3693 0.034 Uiso 1 1 calc R
C124 C 0.9147(8) 0.4472(2) 0.3584(8) 0.030(2) Uani 1 1 d .
H124 H 0.9623 0.4449 0.4115 0.036 Uiso 1 1 calc R
C125 C 0.9082(7) 0.4760(2) 0.3069(8) 0.028(2) Uani 1 1 d .
H125 H 0.9485 0.4935 0.3275 0.033 Uiso 1 1 calc R
C126 C 0.8415(8) 0.4790(2) 0.2241(8) 0.027(2) Uani 1 1 d .
H126 H 0.8388 0.4984 0.1886 0.032 Uiso 1 1 calc R
C127 C 0.7775(7) 0.4529(2) 0.1930(7) 0.0230(18) Uani 1 1 d .
C128 C 0.7049(7) 0.4566(2) 0.1107(6) 0.0211(17) Uani 1 1 d .
C129 C 0.6415(7) 0.4590(2) 0.0458(8) 0.027(2) Uani 1 1 d .
C130 C 0.4698(8) 0.5081(2) -0.0798(8) 0.030(2) Uani 1 1 d .
H13A H 0.4911 0.5204 -0.0213 0.045 Uiso 1 1 calc GR
H13B H 0.3953 0.5094 -0.0874 0.045 Uiso 1 1 calc GR
H13C H 0.5027 0.5168 -0.1393 0.045 Uiso 1 1 calc GR
C131 C 0.3908(7) 0.4320(2) 0.0088(8) 0.029(2) Uani 1 1 d .
H13D H 0.4063 0.4093 0.0062 0.044 Uiso 1 1 calc GR
H13E H 0.3268 0.4362 -0.0269 0.044 Uiso 1 1 calc GR
H13F H 0.3838 0.4386 0.0783 0.044 Uiso 1 1 calc GR
C132 C 0.5732(9) 0.4366(2) -0.1971(8) 0.033(2) Uani 1 1 d .
H13G H 0.5908 0.4531 -0.2453 0.050 Uiso 1 1 calc GR
H13H H 0.5205 0.4227 -0.2255 0.050 Uiso 1 1 calc GR
H13I H 0.6343 0.4241 -0.1815 0.050 Uiso 1 1 calc GR

loop_
_atom_site_aniso_label
_atom_site_aniso_U_11
_atom_site_aniso_U_22
_atom_site_aniso_U_33
_atom_site_aniso_U_23
_atom_site_aniso_U_13
_atom_site_aniso_U_12
Sn1 0.0490(4) 0.0233(3) 0.0434(4) -0.0003(3) -0.0030(3) -0.0019(3)
Sn2 0.0298(3) 0.0257(3) 0.0273(3) 0.0018(2) 0.0030(2) -0.0002(2)
Sn3 0.0255(3) 0.0240(3) 0.0173(3) 0.0021(2) 0.0035(2) -0.0015(2)
Si1 0.0233(11) 0.0222(10) 0.0169(12) -0.0013(9) -0.0003(9) -0.0034(8)
F1 0.032(3) 0.028(2) 0.019(3) 0.000(2) 0.001(2) -0.007(2)
C1 0.035(5) 0.022(4) 0.009(4) 0.003(3) -0.002(3) -0.001(3)
C2 0.022(4) 0.029(4) 0.021(5) 0.000(4) 0.001(4) -0.006(3)
C3 0.029(5) 0.029(4) 0.021(5) -0.002(4) -0.005(4) -0.005(4)
C4 0.032(5) 0.032(5) 0.043(7) -0.003(4) -0.005(5) -0.006(4)
C5 0.027(5) 0.032(5) 0.035(6) -0.001(4) -0.001(4) -0.002(4)
C6 0.031(5) 0.025(4) 0.021(5) 0.000(3) -0.004(4) -0.004(3)
C7 0.032(5) 0.026(4) 0.028(5) 0.004(4) -0.002(4) 0.004(4)
C8 0.034(5) 0.026(5) 0.038(6) -0.001(4) -0.006(4) 0.000(4)
C9 0.084(10) 0.040(6) 0.053(9) 0.015(6) -0.012(8) -0.002(6)
C10 0.086(10) 0.043(6) 0.046(8) -0.009(6) 0.019(7) 0.001(6)
C11 0.046(7) 0.046(6) 0.077(10) 0.004(7) -0.027(7) -0.007(5)
C12 0.021(4) 0.020(4) 0.026(5) 0.000(3) -0.001(4) 0.000(3)
C13 0.034(5) 0.030(4) 0.023(5) 0.000(4) 0.001(4) -0.006(4)
C14 0.043(6) 0.029(4) 0.019(5) -0.001(4) 0.005(4) 0.000(4)
C15 0.044(6) 0.034(5) 0.018(5) -0.005(4) -0.005(4) -0.003(4)
C16 0.032(5) 0.026(4) 0.029(5) -0.004(4) -0.008(4) -0.004(4)
C17 0.023(4) 0.023(4) 0.026(5) -0.007(3) -0.004(4) 0.001(3)
C18 0.026(4) 0.025(4) 0.024(5) -0.006(4) -0.004(4) -0.001(3)
C19 0.034(5) 0.036(5) 0.023(5) -0.003(4) -0.004(4) 0.000(4)
C20 0.036(6) 0.029(5) 0.069(9) 0.002(5) 0.003(6) -0.008(4)
C21 0.042(6) 0.025(4) 0.026(5) -0.002(4) 0.011(4) 0.002(4)
C22 0.047(6) 0.045(6) 0.031(6) 0.008(5) -0.005(5) 0.010(5)
C23 0.019(4) 0.030(4) 0.013(4) 0.003(3) 0.001(3) -0.007(3)
C24 0.025(4) 0.032(4) 0.018(5) 0.000(4) -0.002(4) -0.007(4)
C25 0.028(5) 0.034(5) 0.019(5) -0.002(4) 0.011(4) -0.004(4)
C26 0.025(5) 0.030(4) 0.030(6) -0.002(4) 0.007(4) 0.001(4)
C27 0.030(5) 0.025(4) 0.033(6) 0.001(4) 0.003(4) 0.000(4)
C28 0.020(4) 0.029(4) 0.022(5) -0.001(4) -0.002(4) -0.001(3)
C29 0.033(5) 0.022(4) 0.019(5) 0.003(3) -0.003(4) -0.003(4)
C30 0.030(5) 0.026(4) 0.018(5) 0.004(3) 0.003(4) -0.003(4)
C31 0.040(5) 0.021(4) 0.032(6) -0.002(4) 0.006(4) -0.007(4)
C32 0.029(5) 0.032(5) 0.031(6) 0.008(4) 0.000(4) 0.004(4)
C33 0.043(6) 0.035(5) 0.024(5) -0.003(4) 0.006(5) -0.004(4)
Sn4 0.0327(3) 0.0323(3) 0.0263(3) -0.0028(3) 0.0051(3) 0.0052(3)
Sn5 0.0320(3) 0.0216(3) 0.0431(4) 0.0021(3) -0.0016(3) 0.0002(2)
Sn6 0.0255(3) 0.0245(2) 0.0182(3) -0.0019(2) 0.0042(2) 0.0012(2)
Si2 0.0251(12) 0.0211(10) 0.0164(12) 0.0020(9) 0.0009(9) 0.0030(9)
F2 0.035(3) 0.024(2) 0.022(3) -0.003(2) 0.000(2) 0.005(2)
C34 0.027(4) 0.020(4) 0.022(5) 0.000(3) 0.002(4) -0.002(3)
C35 0.029(5) 0.023(4) 0.029(5) 0.002(4) 0.003(4) 0.004(3)
C36 0.035(5) 0.031(5) 0.022(5) 0.002(4) 0.008(4) -0.003(4)
C37 0.050(6) 0.023(4) 0.019(5) 0.007(3) 0.000(4) -0.002(4)
C38 0.032(5) 0.024(4) 0.024(5) 0.002(4) 0.002(4) 0.003(4)
C39 0.029(5) 0.020(4) 0.017(5) -0.002(3) 0.004(4) 0.000(3)
C40 0.021(4) 0.024(4) 0.029(5) 0.001(4) -0.007(4) 0.003(3)
C41 0.024(4) 0.039(5) 0.018(5) -0.003(4) 0.004(4) 0.002(4)
C42 0.052(8) 0.042(6) 0.081(11) 0.008(7) 0.006(7) 0.020(6)
C43 0.039(6) 0.044(6) 0.023(5) -0.002(4) 0.007(4) -0.001(4)
C44 0.057(7) 0.051(7) 0.028(6) -0.005(5) -0.001(5) -0.007(6)
C45 0.027(5) 0.023(4) 0.020(5) 0.006(3) 0.003(4) 0.000(3)
C46 0.028(5) 0.027(4) 0.015(5) 0.003(3) 0.000(4) 0.004(3)
C47 0.039(5) 0.026(4) 0.023(5) 0.001(4) 0.000(4) 0.013(4)
C48 0.027(5) 0.035(5) 0.028(6) 0.002(4) -0.010(4) 0.004(4)
C49 0.030(5) 0.036(5) 0.025(5) 0.004(4) -0.003(4) -0.004(4)
C50 0.027(5) 0.028(4) 0.021(5) 0.001(4) 0.001(4) 0.001(3)
C51 0.029(5) 0.030(5) 0.024(5) 0.000(4) -0.003(4) -0.006(4)
C52 0.040(6) 0.026(4) 0.027(5) -0.001(4) 0.001(4) -0.002(4)
C53 0.069(9) 0.056(8) 0.066(10) -0.020(7) 0.010(8) 0.016(7)
C54 0.029(6) 0.052(7) 0.100(13) 0.012(7) 0.003(7) -0.011(5)
C55 0.067(8) 0.038(6) 0.050(8) 0.009(5) -0.012(6) -0.002(6)
C56 0.023(4) 0.028(4) 0.018(5) 0.002(3) 0.003(4) 0.002(3)
C57 0.030(5) 0.030(4) 0.021(5) 0.003(4) 0.002(4) 0.007(4)
C58 0.027(5) 0.030(4) 0.025(5) 0.005(4) 0.004(4) 0.006(4)
C59 0.032(5) 0.030(5) 0.032(6) 0.002(4) 0.004(4) -0.004(4)
C60 0.029(5) 0.027(4) 0.019(5) 0.000(3) 0.001(4) 0.003(3)
C61 0.027(4) 0.028(4) 0.013(4) 0.000(3) 0.000(4) 0.003(3)
C62 0.026(4) 0.027(4) 0.020(5) 0.000(3) 0.009(4) 0.001(3)
C63 0.031(5) 0.025(4) 0.023(5) -0.001(4) -0.006(4) -0.001(4)
C64 0.040(5) 0.025(4) 0.025(5) 0.000(4) 0.004(4) 0.007(4)
C65 0.034(5) 0.032(5) 0.021(5) 0.008(4) 0.000(4) 0.004(4)
C66 0.021(5) 0.038(5) 0.039(6) -0.007(4) 0.001(4) -0.007(4)
Sn7 0.0313(3) 0.0269(3) 0.0251(3) -0.0009(2) -0.0051(3) 0.0012(2)
Sn8 0.0432(4) 0.0252(3) 0.0582(5) 0.0017(3) 0.0105(4) -0.0044(3)
Sn9 0.0256(3) 0.0230(3) 0.0175(3) -0.0018(2) -0.0038(2) -0.0012(2)
Si3 0.0222(11) 0.0224(10) 0.0147(12) 0.0010(9) -0.0002(9) -0.0033(8)
F3 0.031(3) 0.026(2) 0.022(3) -0.003(2) 0.003(2) -0.007(2)
C67 0.026(4) 0.019(4) 0.021(5) 0.004(3) -0.001(4) 0.000(3)
C68 0.025(4) 0.029(4) 0.017(5) -0.005(3) -0.003(4) -0.002(3)
C69 0.035(5) 0.035(5) 0.020(5) 0.004(4) -0.003(4) -0.003(4)
C70 0.040(6) 0.032(5) 0.031(6) 0.003(4) 0.001(4) -0.006(4)
C71 0.032(5) 0.026(4) 0.027(5) 0.004(4) 0.001(4) -0.006(4)
C72 0.023(4) 0.027(4) 0.020(5) -0.001(3) 0.001(4) 0.000(3)
C73 0.019(4) 0.027(4) 0.020(5) 0.004(3) 0.005(4) -0.003(3)
C74 0.028(5) 0.033(5) 0.021(5) 0.001(4) -0.001(4) -0.002(4)
C75 0.058(8) 0.068(8) 0.025(6) -0.006(6) 0.003(5) 0.026(6)
C76 0.039(6) 0.028(5) 0.082(10) 0.008(5) -0.013(6) -0.004(4)
C77 0.038(6) 0.030(5) 0.032(6) 0.004(4) -0.009(5) 0.000(4)
C78 0.023(4) 0.026(4) 0.017(5) 0.000(3) 0.000(3) -0.005(3)
C79 0.024(4) 0.032(5) 0.023(5) 0.006(4) 0.000(4) -0.004(4)
C80 0.034(5) 0.030(5) 0.024(5) -0.003(4) 0.003(4) -0.010(4)
C81 0.028(5) 0.036(5) 0.036(6) -0.001(4) 0.010(4) -0.007(4)
C82 0.023(4) 0.034(5) 0.031(6) -0.003(4) 0.005(4) -0.002(4)
C83 0.026(5) 0.028(4) 0.019(5) -0.003(3) 0.005(4) -0.005(3)
C84 0.024(4) 0.030(5) 0.037(6) -0.001(4) 0.000(4) 0.004(4)
C85 0.030(5) 0.030(5) 0.035(6) 0.002(4) 0.001(4) -0.005(4)
C86 0.056(8) 0.039(6) 0.090(12) -0.023(7) 0.008(8) 0.000(6)
C87 0.127(16) 0.053(9) 0.088(14) 0.012(9) 0.015(12) -0.019(10)
C88 0.023(6) 0.047(7) 0.19(2) 0.002(10) -0.013(9) -0.008(5)
C89 0.025(4) 0.026(4) 0.017(5) 0.002(3) -0.001(4) -0.005(3)
C90 0.029(5) 0.030(4) 0.015(5) 0.004(3) -0.007(4) -0.003(4)
C91 0.028(5) 0.036(5) 0.023(5) 0.005(4) -0.007(4) -0.004(4)
C92 0.028(5) 0.032(5) 0.033(6) 0.010(4) -0.010(4) 0.004(4)
C93 0.031(5) 0.028(4) 0.023(5) -0.003(4) -0.004(4) -0.002(4)
C94 0.022(4) 0.027(4) 0.022(5) -0.002(3) -0.001(4) -0.005(3)
C95 0.028(5) 0.016(4) 0.034(6) -0.003(4) 0.004(4) 0.000(3)
C96 0.020(4) 0.028(4) 0.016(4) 0.001(3) -0.003(3) -0.001(3)
C97 0.037(5) 0.022(4) 0.031(6) 0.001(4) -0.007(4) -0.004(4)
C98 0.028(5) 0.032(5) 0.044(7) -0.011(4) -0.005(5) 0.006(4)
C99 0.043(6) 0.038(5) 0.014(5) 0.006(4) 0.001(4) -0.003(4)
Sn10 0.0346(3) 0.0311(3) 0.0249(3) 0.0042(2) -0.0034(3) -0.0037(3)
Sn11 0.0442(4) 0.0215(3) 0.0482(4) -0.0049(3) -0.0037(3) 0.0043(3)
Sn12 0.0243(3) 0.0235(2) 0.0177(3) 0.0018(2) -0.0028(2) 0.0014(2)
Si4 0.0258(12) 0.0217(10) 0.0171(12) -0.0011(9) -0.0003(9) 0.0022(9)
F4 0.035(3) 0.024(2) 0.022(3) 0.000(2) -0.003(2) 0.005(2)
C100 0.023(4) 0.018(4) 0.025(5) 0.004(3) -0.002(4) 0.002(3)
C101 0.031(5) 0.023(4) 0.024(5) -0.001(4) 0.000(4) 0.004(3)
C102 0.040(5) 0.031(5) 0.020(5) -0.001(4) -0.010(4) -0.001(4)
C103 0.044(6) 0.035(5) 0.014(5) -0.006(4) 0.001(4) 0.003(4)
C104 0.033(5) 0.034(5) 0.023(5) -0.006(4) 0.001(4) 0.003(4)
C105 0.031(5) 0.023(4) 0.017(5) -0.005(3) 0.001(4) -0.001(3)
C106 0.023(4) 0.028(4) 0.025(5) -0.007(4) 0.006(4) 0.005(3)
C107 0.026(5) 0.030(4) 0.029(6) -0.005(4) 0.003(4) 0.002(3)
C108 0.081(10) 0.059(8) 0.032(7) 0.006(6) 0.018(7) -0.033(7)
C109 0.048(7) 0.037(6) 0.059(8) 0.001(5) -0.005(6) 0.006(5)
C110 0.035(5) 0.030(5) 0.031(6) 0.001(4) -0.008(4) -0.005(4)
C111 0.029(5) 0.022(4) 0.011(4) 0.001(3) -0.004(3) -0.001(3)
C112 0.029(5) 0.023(4) 0.018(5) 0.001(3) 0.003(4) -0.001(3)
C113 0.032(5) 0.019(4) 0.030(5) -0.007(4) 0.005(4) 0.005(3)
C114 0.020(4) 0.029(4) 0.036(6) -0.005(4) 0.003(4) 0.001(3)
C115 0.029(5) 0.025(4) 0.035(6) -0.004(4) 0.000(4) -0.004(4)
C116 0.030(5) 0.022(4) 0.024(5) 0.000(3) 0.001(4) 0.003(3)
C117 0.025(4) 0.028(5) 0.030(5) 0.001(4) 0.000(4) -0.001(3)
C118 0.046(6) 0.018(4) 0.037(6) -0.005(4) -0.004(5) 0.001(4)
C119 0.071(9) 0.047(7) 0.060(9) -0.008(6) -0.013(7) 0.011(6)
C120 0.056(8) 0.035(6) 0.087(12) -0.003(6) -0.017(8) -0.004(5)
C121 0.086(11) 0.052(8) 0.070(11) -0.017(7) 0.014(9) 0.022(8)
C122 0.020(4) 0.028(4) 0.012(4) 0.001(3) 0.004(3) 0.007(3)
C123 0.029(5) 0.034(5) 0.021(5) -0.004(4) -0.002(4) 0.005(4)
C124 0.032(5) 0.033(5) 0.025(5) -0.006(4) -0.012(4) -0.001(4)
C125 0.026(5) 0.032(5) 0.026(5) -0.006(4) -0.004(4) -0.003(4)
C126 0.030(5) 0.023(4) 0.028(5) 0.000(4) 0.003(4) -0.001(3)
C127 0.027(4) 0.026(4) 0.017(5) -0.002(3) -0.001(4) 0.004(3)
C128 0.029(4) 0.026(4) 0.008(4) 0.000(3) -0.004(3) 0.002(3)
C129 0.021(4) 0.025(4) 0.034(6) 0.001(4) 0.003(4) 0.002(3)
C130 0.033(5) 0.027(4) 0.029(6) -0.001(4) -0.004(4) 0.007(4)
C131 0.024(5) 0.035(5) 0.028(5) 0.006(4) 0.009(4) -0.008(4)
C132 0.041(6) 0.034(5) 0.026(6) 0.000(4) -0.001(4) 0.003(4)

loop_
_atom_type_symbol
_atom_type_description
_atom_type_scat_dispersion_real
_atom_type_scat_dispersion_imag
_atom_type_scat_source
C C 0.0181 0.0091 'International Tables Vol C Tables 4.2.6.8 and 6.1.1.4'
H H 0.0000 0.0000 'International Tables Vol C Tables 4.2.6.8 and 6.1.1.4'
F F 0.0727 0.0534 'International Tables Vol C Tables 4.2.6.8 and 6.1.1.4'
Si Si 0.2541 0.3302 'International Tables Vol C Tables 4.2.6.8 and 6.1.1.4'
Sn Sn 0.0259 5.4591 'International Tables Vol C Tables 4.2.6.8 and 6.1.1.4'

loop_
_exptl_crystal_face_index_h
_exptl_crystal_face_index_k
_exptl_crystal_face_index_l
_exptl_crystal_face_perp_dist
0 -1 0 0.0116
1 0 -1 0.0441
-1 0 1 0.0441
1 0 1 0.0405
-1 0 -1 0.0405
0 0 -1 0.0275
0 0 1 0.0275
0 1 0 0.0116

loop_
_geom_angle_atom_site_label_1
_geom_angle_atom_site_label_2
_geom_angle_atom_site_label_3
_geom_angle
C8 Sn1 C9 106.6(5)
C8 Sn1 C10 105.2(5)
C8 Sn1 C11 106.5(5)
C9 Sn1 C10 115.4(6)
C9 Sn1 C11 109.9(6)
C10 Sn1 C11 112.7(7)
C19 Sn2 C20 106.4(5)
C19 Sn2 C21 108.6(4)
C19 Sn2 C22 103.1(4)
C20 Sn2 C21 110.5(4)
C20 Sn2 C22 114.0(5)
C22 Sn2 C21 113.5(5)
C30 Sn3 C31 105.7(4)
C30 Sn3 C32 106.7(4)
C30 Sn3 C33 106.8(4)
C31 Sn3 C32 109.7(4)
C31 Sn3 C33 114.1(4)
C32 Sn3 C33 113.4(4)
F1 Si1 C1 106.4(3)
F1 Si1 C12 108.2(3)
F1 Si1 C23 105.5(3)
C1 Si1 C23 108.3(4)
C12 Si1 C1 114.9(4)
C12 Si1 C23 113.0(4)
C2 C1 Si1 119.3(7)
C2 C1 C6 117.6(9)
C6 C1 Si1 122.6(7)
C1 C2 H2 119.0
C3 C2 C1 122.0(9)
C3 C2 H2 119.0
C2 C3 H3 120.1
C2 C3 C4 119.7(9)
C4 C3 H3 120.1
C3 C4 H4 120.4
C5 C4 C3 119.3(10)
C5 C4 H4 120.4
C4 C5 H5 119.4
C6 C5 C4 121.1(9)
C6 C5 H5 119.4
C1 C6 C7 120.2(9)
C5 C6 C1 120.2(8)
C5 C6 C7 119.5(9)
C8 C7 C6 178.3(11)
C7 C8 Sn1 174.4(9)
Sn1 C9 H9A 109.5
Sn1 C9 H9B 109.5
Sn1 C9 H9C 109.5
H9A C9 H9B 109.5
H9A C9 H9C 109.5
H9B C9 H9C 109.5
Sn1 C10 H10A 109.5
Sn1 C10 H10B 109.5
Sn1 C10 H10C 109.5
H10A C10 H10B 109.5
H10A C10 H10C 109.5
H10B C10 H10C 109.5
Sn1 C11 H11A 109.5
Sn1 C11 H11B 109.5
Sn1 C11 H11C 109.5
H11A C11 H11B 109.5
H11A C11 H11C 109.5
H11B C11 H11C 109.5
C13 C12 Si1 122.0(7)
C13 C12 C17 117.1(9)
C17 C12 Si1 120.9(7)
C12 C13 H13 118.7
C14 C13 C12 122.7(9)
C14 C13 H13 118.7
C13 C14 H14 120.4
C15 C14 C13 119.2(9)
C15 C14 H14 120.4
C14 C15 H15 119.7
C16 C15 C14 120.6(9)
C16 C15 H15 119.7
C15 C16 H16 119.9
C15 C16 C17 120.1(9)
C17 C16 H16 119.9
C12 C17 C18 120.4(9)
C16 C17 C12 120.3(9)
C16 C17 C18 119.3(8)
C19 C18 C17 175.8(11)
C18 C19 Sn2 168.0(9)
Sn2 C20 H20A 109.5
Sn2 C20 H20B 109.5
Sn2 C20 H20C 109.5
H20A C20 H20B 109.5
H20A C20 H20C 109.5
H20B C20 H20C 109.5
Sn2 C21 H21A 109.5
Sn2 C21 H21B 109.5
Sn2 C21 H21C 109.5
H21A C21 H21B 109.5
H21A C21 H21C 109.5
H21B C21 H21C 109.5
Sn2 C22 H22A 109.5
Sn2 C22 H22B 109.5
Sn2 C22 H22C 109.5
H22A C22 H22B 109.5
H22A C22 H22C 109.5
H22B C22 H22C 109.5
C24 C23 Si1 119.5(7)
C24 C23 C28 117.7(8)
C28 C23 Si1 122.7(7)
C23 C24 H24 119.1
C25 C24 C23 121.7(9)
C25 C24 H24 119.1
C24 C25 H25 120.2
C26 C25 C24 119.6(8)
C26 C25 H25 120.2
C25 C26 H26 119.9
C25 C26 C27 120.1(9)
C27 C26 H26 119.9
C26 C27 H27 120.1
C28 C27 C26 119.9(9)
C28 C27 H27 120.1
C23 C28 C29 119.9(8)
C27 C28 C23 120.9(9)
C27 C28 C29 119.0(8)
C30 C29 C28 175.1(10)
C29 C30 Sn3 171.9(8)
Sn3 C31 H31A 109.5
Sn3 C31 H31B 109.5
Sn3 C31 H31C 109.5
H31A C31 H31B 109.5
H31A C31 H31C 109.5
H31B C31 H31C 109.5
Sn3 C32 H32A 109.5
Sn3 C32 H32B 109.5
Sn3 C32 H32C 109.5
H32A C32 H32B 109.5
H32A C32 H32C 109.5
H32B C32 H32C 109.5
Sn3 C33 H33A 109.5
Sn3 C33 H33B 109.5
Sn3 C33 H33C 109.5
H33A C33 H33B 109.5
H33A C33 H33C 109.5
H33B C33 H33C 109.5
C41 Sn4 C42 108.0(5)
C41 Sn4 C43 108.0(4)
C41 Sn4 C44 103.6(4)
C42 Sn4 C44 113.0(6)
C43 Sn4 C42 111.6(5)
C43 Sn4 C44 112.2(5)
C52 Sn5 C53 105.1(5)
C52 Sn5 C54 103.9(5)
C54 Sn5 C53 112.4(6)
C55 Sn5 C52 106.4(4)
C55 Sn5 C53 113.6(6)
C55 Sn5 C54 114.4(6)
C63 Sn6 C64 105.8(4)
C63 Sn6 C65 106.4(4)
C63 Sn6 C66 105.9(4)
C64 Sn6 C65 113.3(4)
C66 Sn6 C64 110.7(4)
C66 Sn6 C65 114.1(4)
F2 Si2 C34 108.8(3)
F2 Si2 C45 105.8(4)
F2 Si2 C56 104.9(4)
C34 Si2 C56 112.2(4)
C45 Si2 C34 115.6(4)
C45 Si2 C56 108.9(4)
C35 C34 Si2 121.4(7)
C35 C34 C39 117.5(9)
C39 C34 Si2 121.0(7)
C34 C35 H35 119.3
C36 C35 C34 121.4(9)
C36 C35 H35 119.3
C35 C36 H36 119.8
C35 C36 C37 120.4(9)
C37 C36 H36 119.8
C36 C37 H37 120.2
C36 C37 C38 119.6(9)
C38 C37 H37 120.2
C37 C38 H38 120.2
C39 C38 C37 119.6(9)
C39 C38 H38 120.2
C34 C39 C40 120.3(8)
C38 C39 C34 121.4(8)
C38 C39 C40 118.3(8)
C41 C40 C39 178.7(11)
C40 C41 Sn4 168.3(9)
Sn4 C42 H42A 109.5
Sn4 C42 H42B 109.5
Sn4 C42 H42C 109.5
H42A C42 H42B 109.5
H42A C42 H42C 109.5
H42B C42 H42C 109.5
Sn4 C43 H43A 109.5
Sn4 C43 H43B 109.5
Sn4 C43 H43C 109.5
H43A C43 H43B 109.5
H43A C43 H43C 109.5
H43B C43 H43C 109.5
Sn4 C44 H44A 109.5
Sn4 C44 H44B 109.5
Sn4 C44 H44C 109.5
H44A C44 H44B 109.5
H44A C44 H44C 109.5
H44B C44 H44C 109.5
C46 C45 Si2 120.1(7)
C46 C45 C50 116.6(8)
C50 C45 Si2 123.1(7)
C45 C46 H46 118.8
C47 C46 C45 122.5(9)
C47 C46 H46 118.8
C46 C47 H47 120.0
C48 C47 C46 120.0(9)
C48 C47 H47 120.0
C47 C48 H48 120.2
C47 C48 C49 119.6(9)
C49 C48 H48 120.2
C48 C49 H49 119.3
C48 C49 C50 121.3(9)
C50 C49 H49 119.3
C45 C50 C51 120.1(8)
C49 C50 C45 120.0(8)
C49 C50 C51 119.9(9)
C52 C51 C50 178.5(11)
C51 C52 Sn5 178.0(9)
Sn5 C53 H53A 109.5
Sn5 C53 H53B 109.5
Sn5 C53 H53C 109.5
H53A C53 H53B 109.5
H53A C53 H53C 109.5
H53B C53 H53C 109.5
Sn5 C54 H54A 109.5
Sn5 C54 H54B 109.5
Sn5 C54 H54C 109.5
H54A C54 H54B 109.5
H54A C54 H54C 109.5
H54B C54 H54C 109.5
Sn5 C55 H55A 109.5
Sn5 C55 H55B 109.5
Sn5 C55 H55C 109.5
H55A C55 H55B 109.5
H55A C55 H55C 109.5
H55B C55 H55C 109.5
C57 C56 Si2 119.9(7)
C57 C56 C61 117.6(8)
C61 C56 Si2 122.4(7)
C56 C57 H57 119.3
C58 C57 C56 121.5(9)
C58 C57 H57 119.3
C57 C58 H58 119.4
C57 C58 C59 121.1(9)
C59 C58 H58 119.4
C58 C59 H59 120.4
C58 C59 C60 119.1(9)
C60 C59 H59 120.4
C59 C60 H60 119.9
C61 C60 C59 120.2(9)
C61 C60 H60 119.9
C56 C61 C62 120.2(8)
C60 C61 C56 120.5(8)
C60 C61 C62 119.3(8)
C63 C62 C61 176.9(11)
C62 C63 Sn6 171.9(8)
Sn6 C64 H64A 109.5
Sn6 C64 H64B 109.5
Sn6 C64 H64C 109.5
H64A C64 H64B 109.5
H64A C64 H64C 109.5
H64B C64 H64C 109.5
Sn6 C65 H65A 109.5
Sn6 C65 H65B 109.5
Sn6 C65 H65C 109.5
H65A C65 H65B 109.5
H65A C65 H65C 109.5
H65B C65 H65C 109.5
Sn6 C66 H66A 109.5
Sn6 C66 H66B 109.5
Sn6 C66 H66C 109.5
H66A C66 H66B 109.5
H66A C66 H66C 109.5
H66B C66 H66C 109.5
C74 Sn7 C75 103.4(5)
C74 Sn7 C76 107.3(5)
C74 Sn7 C77 108.2(4)
C76 Sn7 C75 112.1(6)
C77 Sn7 C75 113.7(5)
C77 Sn7 C76 111.5(4)
C85 Sn8 C86 108.6(5)
C85 Sn8 C88 105.8(5)
C87 Sn8 C85 104.8(6)
C87 Sn8 C86 112.0(7)
C87 Sn8 C88 114.9(9)
C88 Sn8 C86 110.1(7)
C96 Sn9 C97 106.2(4)
C96 Sn9 C98 105.6(4)
C96 Sn9 C99 106.6(4)
C97 Sn9 C98 110.4(4)
C99 Sn9 C97 112.9(4)
C99 Sn9 C98 114.4(4)
F3 Si3 C67 108.8(3)
F3 Si3 C78 106.0(4)
F3 Si3 C89 105.0(4)
C67 Si3 C78 114.7(4)
C67 Si3 C89 112.7(4)
C89 Si3 C78 108.8(4)
C68 C67 Si3 121.6(7)
C68 C67 C72 117.8(8)
C72 C67 Si3 120.6(7)
C67 C68 H68 118.9
C67 C68 C69 122.2(9)
C69 C68 H68 118.9
C68 C69 H69 119.9
C68 C69 C70 120.1(10)
C70 C69 H69 119.9
C69 C70 H70 120.3
C69 C70 C71 119.3(10)
C71 C70 H70 120.3
C70 C71 H71 119.7
C70 C71 C72 120.6(9)
C72 C71 H71 119.7
C67 C72 C73 120.6(8)
C71 C72 C67 119.9(9)
C71 C72 C73 119.5(8)
C74 C73 C72 177.6(10)
C73 C74 Sn7 168.5(8)
Sn7 C75 H75A 109.5
Sn7 C75 H75B 109.5
Sn7 C75 H75C 109.5
H75A C75 H75B 109.5
H75A C75 H75C 109.5
H75B C75 H75C 109.5
Sn7 C76 H76A 109.5
Sn7 C76 H76B 109.5
Sn7 C76 H76C 109.5
H76A C76 H76B 109.5
H76A C76 H76C 109.5
H76B C76 H76C 109.5
Sn7 C77 H77A 109.5
Sn7 C77 H77B 109.5
Sn7 C77 H77C 109.5
H77A C77 H77B 109.5
H77A C77 H77C 109.5
H77B C77 H77C 109.5
C79 C78 Si3 119.6(7)
C79 C78 C83 117.3(8)
C83 C78 Si3 122.7(6)
C78 C79 H79 119.3
C80 C79 C78 121.5(9)
C80 C79 H79 119.3
C79 C80 H80 119.6
C81 C80 C79 120.7(9)
C81 C80 H80 119.6
C80 C81 H81 120.4
C80 C81 C82 119.3(9)
C82 C81 H81 120.4
C81 C82 H82 119.7
C81 C82 C83 120.5(9)
C83 C82 H82 119.7
C78 C83 C84 119.7(8)
C82 C83 C78 120.7(8)
C82 C83 C84 119.6(9)
C85 C84 C83 176.8(11)
C84 C85 Sn8 169.0(9)
Sn8 C86 H86A 109.5
Sn8 C86 H86B 109.5
Sn8 C86 H86C 109.5
H86A C86 H86B 109.5
H86A C86 H86C 109.5
H86B C86 H86C 109.5
Sn8 C87 H87A 109.5
Sn8 C87 H87B 109.5
Sn8 C87 H87C 109.5
H87A C87 H87B 109.5
H87A C87 H87C 109.5
H87B C87 H87C 109.5
Sn8 C88 H88A 109.5
Sn8 C88 H88B 109.5
Sn8 C88 H88C 109.5
H88A C88 H88B 109.5
H88A C88 H88C 109.5
H88B C88 H88C 109.5
C90 C89 Si3 120.2(7)
C90 C89 C94 116.9(8)
C94 C89 Si3 122.9(7)
C89 C90 H90 119.2
C91 C90 C89 121.5(9)
C91 C90 H90 119.2
C90 C91 H91 119.4
C92 C91 C90 121.3(9)
C92 C91 H91 119.4
C91 C92 H92 120.5
C91 C92 C93 119.0(9)
C93 C92 H92 120.5
C92 C93 H93 120.0
C94 C93 C92 119.9(9)
C94 C93 H93 120.0
C89 C94 C95 119.4(8)
C93 C94 C89 121.4(9)
C93 C94 C95 119.2(8)
C96 C95 C94 176.2(10)
C95 C96 Sn9 171.9(8)
Sn9 C97 H97A 109.5
Sn9 C97 H97B 109.5
Sn9 C97 H97C 109.5
H97A C97 H97B 109.5
H97A C97 H97C 109.5
H97B C97 H97C 109.5
Sn9 C98 H98A 109.5
Sn9 C98 H98B 109.5
Sn9 C98 H98C 109.5
H98A C98 H98B 109.5
H98A C98 H98C 109.5
H98B C98 H98C 109.5
Sn9 C99 H99A 109.5
Sn9 C99 H99B 109.5
Sn9 C99 H99C 109.5
H99A C99 H99B 109.5
H99A C99 H99C 109.5
H99B C99 H99C 109.5
C107 Sn10 C108 104.6(5)
C107 Sn10 C109 106.9(5)
C107 Sn10 C110 108.3(4)
C108 Sn10 C109 112.2(6)
C108 Sn10 C110 112.1(5)
C110 Sn10 C109 112.2(5)
C118 Sn11 C119 103.7(5)
C118 Sn11 C120 104.4(5)
C118 Sn11 C121 106.8(5)
C119 Sn11 C120 114.9(6)
C119 Sn11 C121 112.5(6)
C121 Sn11 C120 113.4(7)
C129 Sn12 C130 105.8(4)
C129 Sn12 C131 106.7(4)
C129 Sn12 C132 106.7(4)
C130 Sn12 C132 113.6(4)
C131 Sn12 C130 109.9(4)
C131 Sn12 C132 113.6(4)
F4 Si4 C100 108.0(3)
F4 Si4 C111 106.4(4)
F4 Si4 C122 105.5(4)
C100 Si4 C111 115.0(4)
C100 Si4 C122 113.1(4)
C122 Si4 C111 108.2(4)
C101 C100 Si4 121.8(7)
C101 C100 C105 117.2(9)
C105 C100 Si4 121.0(7)
C100 C101 H101 119.3
C102 C101 C100 121.4(9)
C102 C101 H101 119.3
C101 C102 H102 119.7
C103 C102 C101 120.5(9)
C103 C102 H102 119.7
C102 C103 H103 120.3
C102 C103 C104 119.4(9)
C104 C103 H103 120.3
C103 C104 H104 119.5
C105 C104 C103 121.0(9)
C105 C104 H104 119.5
C100 C105 C106 120.2(8)
C104 C105 C100 120.5(9)
C104 C105 C106 119.2(8)
C107 C106 C105 177.7(10)
C106 C107 Sn10 171.0(9)
Sn10 C108 H10D 109.5
Sn10 C108 H10E 109.5
Sn10 C108 H10F 109.5
H10D C108 H10E 109.5
H10D C108 H10F 109.5
H10E C108 H10F 109.5
Sn10 C109 H10G 109.5
Sn10 C109 H10H 109.5
Sn10 C109 H10I 109.5
H10G C109 H10H 109.5
H10G C109 H10I 109.5
H10H C109 H10I 109.5
Sn10 C110 H11D 109.5
Sn10 C110 H11E 109.5
Sn10 C110 H11F 109.5
H11D C110 H11E 109.5
H11D C110 H11F 109.5
H11E C110 H11F 109.5
C112 C111 Si4 119.2(7)
C112 C111 C116 118.0(8)
C116 C111 Si4 122.6(6)
C111 C112 H112 119.1
C113 C112 C111 121.7(8)
C113 C112 H112 119.1
C112 C113 H113 120.3
C112 C113 C114 119.4(8)
C114 C113 H113 120.3
C113 C114 H114 119.9
C115 C114 C113 120.3(9)
C115 C114 H114 119.9
C114 C115 H115 119.7
C114 C115 C116 120.6(9)
C116 C115 H115 119.7
C111 C116 C115 120.0(8)
C111 C116 C117 120.3(8)
C115 C116 C117 119.6(8)
C118 C117 C116 179.6(13)
C117 C118 Sn11 173.3(10)
Sn11 C119 H11G 109.5
Sn11 C119 H11H 109.5
Sn11 C119 H11I 109.5
H11G C119 H11H 109.5
H11G C119 H11I 109.5
H11H C119 H11I 109.5
Sn11 C120 H12A 109.5
Sn11 C120 H12B 109.5
Sn11 C120 H12C 109.5
H12A C120 H12B 109.5
H12A C120 H12C 109.5
H12B C120 H12C 109.5
Sn11 C121 H12D 109.5
Sn11 C121 H12E 109.5
Sn11 C121 H12F 109.5
H12D C121 H12E 109.5
H12D C121 H12F 109.5
H12E C121 H12F 109.5
C123 C122 Si4 119.0(7)
C123 C122 C127 118.9(9)
C127 C122 Si4 122.0(7)
C122 C123 H123 119.6
C124 C123 C122 120.7(9)
C124 C123 H123 119.6
C123 C124 H124 119.7
C125 C124 C123 120.6(9)
C125 C124 H124 119.7
C124 C125 H125 120.0
C124 C125 C126 120.1(9)
C126 C125 H125 120.0
C125 C126 H126 119.6
C125 C126 C127 120.9(9)
C127 C126 H126 119.6
C122 C127 C126 118.8(9)
C122 C127 C128 120.4(8)
C126 C127 C128 120.6(8)
C129 C128 C127 176.8(10)
C128 C129 Sn12 172.3(8)
Sn12 C130 H13A 109.5
Sn12 C130 H13B 109.5
Sn12 C130 H13C 109.5
H13A C130 H13B 109.5
H13A C130 H13C 109.5
H13B C130 H13C 109.5
Sn12 C131 H13D 109.5
Sn12 C131 H13E 109.5
Sn12 C131 H13F 109.5
H13D C131 H13E 109.5
H13D C131 H13F 109.5
H13E C131 H13F 109.5
Sn12 C132 H13G 109.5
Sn12 C132 H13H 109.5
Sn12 C132 H13I 109.5
H13G C132 H13H 109.5
H13G C132 H13I 109.5
H13H C132 H13I 109.5

loop_
_geom_bond_atom_site_label_1
_geom_bond_atom_site_label_2
_geom_bond_distance
Sn1 C8 2.112(10)
Sn1 C9 2.135(13)
Sn1 C10 2.136(13)
Sn1 C11 2.142(12)
Sn2 C19 2.099(11)
Sn2 C20 2.134(11)
Sn2 C21 2.141(9)
Sn2 C22 2.138(11)
Sn3 C30 2.129(9)
Sn3 C31 2.147(9)
Sn3 C32 2.151(10)
Sn3 C33 2.155(11)
Si1 F1 1.605(6)
Si1 C1 1.872(10)
Si1 C12 1.858(10)
Si1 C23 1.874(9)
C1 C2 1.400(12)
C1 C6 1.422(13)
C2 H2 0.9300
C2 C3 1.386(13)
C3 H3 0.9300
C3 C4 1.401(14)
C4 H4 0.9300
C4 C5 1.391(14)
C5 H5 0.9300
C5 C6 1.389(14)
C6 C7 1.437(13)
C7 C8 1.202(14)
C9 H9A 0.9600
C9 H9B 0.9600
C9 H9C 0.9600
C10 H10A 0.9600
C10 H10B 0.9600
C10 H10C 0.9600
C11 H11A 0.9600
C11 H11B 0.9600
C11 H11C 0.9600
C12 C13 1.402(13)
C12 C17 1.413(12)
C13 H13 0.9300
C13 C14 1.385(15)
C14 H14 0.9300
C14 C15 1.385(15)
C15 H15 0.9300
C15 C16 1.380(14)
C16 H16 0.9300
C16 C17 1.411(14)
C17 C18 1.443(14)
C18 C19 1.202(15)
C20 H20A 0.9600
C20 H20B 0.9600
C20 H20C 0.9600
C21 H21A 0.9600
C21 H21B 0.9600
C21 H21C 0.9600
C22 H22A 0.9600
C22 H22B 0.9600
C22 H22C 0.9600
C23 C24 1.399(13)
C23 C28 1.409(12)
C24 H24 0.9300
C24 C25 1.395(13)
C25 H25 0.9300
C25 C26 1.385(13)
C26 H26 0.9300
C26 C27 1.399(14)
C27 H27 0.9300
C27 C28 1.393(13)
C28 C29 1.441(13)
C29 C30 1.200(13)
C31 H31A 0.9600
C31 H31B 0.9600
C31 H31C 0.9600
C32 H32A 0.9600
C32 H32B 0.9600
C32 H32C 0.9600
C33 H33A 0.9600
C33 H33B 0.9600
C33 H33C 0.9600
Sn4 C41 2.107(9)
Sn4 C42 2.141(12)
Sn4 C43 2.129(11)
Sn4 C44 2.152(12)
Sn5 C52 2.112(10)
Sn5 C53 2.163(13)
Sn5 C54 2.132(11)
Sn5 C55 2.110(13)
Sn6 C63 2.125(10)
Sn6 C64 2.142(9)
Sn6 C65 2.144(10)
Sn6 C66 2.136(10)
Si2 F2 1.599(5)
Si2 C34 1.865(10)
Si2 C45 1.863(10)
Si2 C56 1.870(9)
C34 C35 1.399(13)
C34 C39 1.412(13)
C35 H35 0.9300
C35 C36 1.381(15)
C36 H36 0.9300
C36 C37 1.394(15)
C37 H37 0.9300
C37 C38 1.396(14)
C38 H38 0.9300
C38 C39 1.389(13)
C39 C40 1.442(13)
C40 C41 1.210(14)
C42 H42A 0.9600
C42 H42B 0.9600
C42 H42C 0.9600
C43 H43A 0.9600
C43 H43B 0.9600
C43 H43C 0.9600
C44 H44A 0.9600
C44 H44B 0.9600
C44 H44C 0.9600
C45 C46 1.402(12)
C45 C50 1.429(13)
C46 H46 0.9300
C46 C47 1.389(14)
C47 H47 0.9300
C47 C48 1.379(15)
C48 H48 0.9300
C48 C49 1.381(14)
C49 H49 0.9300
C49 C50 1.400(14)
C50 C51 1.435(13)
C51 C52 1.192(14)
C53 H53A 0.9600
C53 H53B 0.9600
C53 H53C 0.9600
C54 H54A 0.9600
C54 H54B 0.9600
C54 H54C 0.9600
C55 H55A 0.9600
C55 H55B 0.9600
C55 H55C 0.9600
C56 C57 1.402(13)
C56 C61 1.422(12)
C57 H57 0.9300
C57 C58 1.373(14)
C58 H58 0.9300
C58 C59 1.390(14)
C59 H59 0.9300
C59 C60 1.400(14)
C60 H60 0.9300
C60 C61 1.398(13)
C61 C62 1.435(12)
C62 C63 1.209(13)
C64 H64A 0.9600
C64 H64B 0.9600
C64 H64C 0.9600
C65 H65A 0.9600
C65 H65B 0.9600
C65 H65C 0.9600
C66 H66A 0.9600
C66 H66B 0.9600
C66 H66C 0.9600
Sn7 C74 2.104(10)
Sn7 C75 2.156(11)
Sn7 C76 2.147(11)
Sn7 C77 2.131(10)
Sn8 C85 2.111(10)
Sn8 C86 2.141(12)
Sn8 C87 2.11(2)
Sn8 C88 2.123(12)
Sn9 C96 2.131(9)
Sn9 C97 2.152(9)
Sn9 C98 2.155(10)
Sn9 C99 2.137(9)
Si3 F3 1.599(6)
Si3 C67 1.864(9)
Si3 C78 1.871(9)
Si3 C89 1.864(9)
C67 C68 1.386(13)
C67 C72 1.425(12)
C68 H68 0.9300
C68 C69 1.388(14)
C69 H69 0.9300
C69 C70 1.393(14)
C70 H70 0.9300
C70 C71 1.395(15)
C71 H71 0.9300
C71 C72 1.404(13)
C72 C73 1.441(14)
C73 C74 1.200(14)
C75 H75A 0.9600
C75 H75B 0.9600
C75 H75C 0.9600
C76 H76A 0.9600
C76 H76B 0.9600
C76 H76C 0.9600
C77 H77A 0.9600
C77 H77B 0.9600
C77 H77C 0.9600
C78 C79 1.404(12)
C78 C83 1.417(13)
C79 H79 0.9300
C79 C80 1.393(13)
C80 H80 0.9300
C80 C81 1.381(15)
C81 H81 0.9300
C81 C82 1.397(14)
C82 H82 0.9300
C82 C83 1.400(13)
C83 C84 1.438(13)
C84 C85 1.199(14)
C86 H86A 0.9600
C86 H86B 0.9600
C86 H86C 0.9600
C87 H87A 0.9600
C87 H87B 0.9600
C87 H87C 0.9600
C88 H88A 0.9600
C88 H88B 0.9600
C88 H88C 0.9600
C89 C90 1.404(13)
C89 C94 1.420(12)
C90 H90 0.9300
C90 C91 1.382(13)
C91 H91 0.9300
C91 C92 1.379(14)
C92 H92 0.9300
C92 C93 1.407(14)
C93 H93 0.9300
C93 C94 1.391(13)
C94 C95 1.449(14)
C95 C96 1.200(14)
C97 H97A 0.9600
C97 H97B 0.9600
C97 H97C 0.9600
C98 H98A 0.9600
C98 H98B 0.9600
C98 H98C 0.9600
C99 H99A 0.9600
C99 H99B 0.9600
C99 H99C 0.9600
Sn10 C107 2.119(11)
Sn10 C108 2.129(11)
Sn10 C109 2.155(12)
Sn10 C110 2.135(10)
Sn11 C118 2.094(9)
Sn11 C119 2.118(15)
Sn11 C120 2.135(13)
Sn11 C121 2.120(15)
Sn12 C129 2.137(10)
Sn12 C130 2.147(9)
Sn12 C131 2.141(8)
Sn12 C132 2.151(11)
Si4 F4 1.594(6)
Si4 C100 1.858(10)
Si4 C111 1.885(9)
Si4 C122 1.875(10)
C100 C101 1.405(14)
C100 C105 1.423(12)
C101 H101 0.9300
C101 C102 1.396(14)
C102 H102 0.9300
C102 C103 1.379(15)
C103 H103 0.9300
C103 C104 1.390(15)
C104 H104 0.9300
C104 C105 1.389(13)
C105 C106 1.447(14)
C106 C107 1.192(15)
C108 H10D 0.9600
C108 H10E 0.9600
C108 H10F 0.9600
C109 H10G 0.9600
C109 H10H 0.9600
C109 H10I 0.9600
C110 H11D 0.9600
C110 H11E 0.9600
C110 H11F 0.9600
C111 C112 1.393(12)
C111 C116 1.405(13)
C112 H112 0.9300
C112 C113 1.389(13)
C113 H113 0.9300
C113 C114 1.391(13)
C114 H114 0.9300
C114 C115 1.369(13)
C115 H115 0.9300
C115 C116 1.405(13)
C116 C117 1.434(12)
C117 C118 1.202(14)
C119 H11G 0.9600
C119 H11H 0.9600
C119 H11I 0.9600
C120 H12A 0.9600
C120 H12B 0.9600
C120 H12C 0.9600
C121 H12D 0.9600
C121 H12E 0.9600
C121 H12F 0.9600
C122 C123 1.412(14)
C122 C127 1.414(12)
C123 H123 0.9300
C123 C124 1.387(14)
C124 H124 0.9300
C124 C125 1.376(14)
C125 H125 0.9300
C125 C126 1.388(14)
C126 H126 0.9300
C126 C127 1.415(13)
C127 C128 1.434(13)
C128 C129 1.181(13)
C130 H13A 0.9600
C130 H13B 0.9600
C130 H13C 0.9600
C131 H13D 0.9600
C131 H13E 0.9600
C131 H13F 0.9600
C132 H13G 0.9600
C132 H13H 0.9600
C132 H13I 0.9600

loop_
_geom_torsion_atom_site_label_1
_geom_torsion_atom_site_label_2
_geom_torsion_atom_site_label_3
_geom_torsion_atom_site_label_4
_geom_torsion
Si1 C1 C2 C3 -173.8(7)
Si1 C1 C6 C5 174.0(8)
Si1 C1 C6 C7 -4.9(13)
Si1 C12 C13 C14 -179.9(8)
Si1 C12 C17 C16 -179.1(7)
Si1 C12 C17 C18 1.5(12)
Si1 C23 C24 C25 -175.2(7)
Si1 C23 C28 C27 175.2(7)
Si1 C23 C28 C29 -1.8(12)
F1 Si1 C1 C2 113.5(7)
F1 Si1 C1 C6 -58.5(8)
F1 Si1 C12 C13 127.1(7)
F1 Si1 C12 C17 -52.9(8)
F1 Si1 C23 C24 -0.8(8)
F1 Si1 C23 C28 -176.4(7)
C1 Si1 C12 C13 8.4(9)
C1 Si1 C12 C17 -171.6(7)
C1 Si1 C23 C24 112.7(7)
C1 Si1 C23 C28 -62.8(8)
C1 C2 C3 C4 -0.5(15)
C2 C1 C6 C5 1.9(14)
C2 C1 C6 C7 -177.0(9)
C2 C3 C4 C5 1.9(16)
C3 C4 C5 C6 -1.4(17)
C4 C5 C6 C1 -0.5(16)
C4 C5 C6 C7 178.4(10)
C6 C1 C2 C3 -1.4(14)
C12 Si1 C1 C2 -126.8(7)
C12 Si1 C1 C6 61.1(9)
C12 Si1 C23 C24 -118.8(7)
C12 Si1 C23 C28 65.7(8)
C12 C13 C14 C15 -0.8(15)
C13 C12 C17 C16 0.8(13)
C13 C12 C17 C18 -178.6(8)
C13 C14 C15 C16 0.4(15)
C14 C15 C16 C17 0.5(15)
C15 C16 C17 C12 -1.1(14)
C15 C16 C17 C18 178.3(9)
C17 C12 C13 C14 0.1(14)
C23 Si1 C1 C2 0.5(8)
C23 Si1 C1 C6 -171.5(7)
C23 Si1 C12 C13 -116.5(8)
C23 Si1 C12 C17 63.4(8)
C23 C24 C25 C26 -0.3(15)
C24 C23 C28 C27 -0.5(14)
C24 C23 C28 C29 -177.4(8)
C24 C25 C26 C27 -0.2(15)
C25 C26 C27 C28 0.3(15)
C26 C27 C28 C23 0.0(15)
C26 C27 C28 C29 177.0(9)
C28 C23 C24 C25 0.6(14)
Si2 C34 C35 C36 -177.8(7)
Si2 C34 C39 C38 177.3(7)
Si2 C34 C39 C40 -4.8(12)
Si2 C45 C46 C47 174.2(8)
Si2 C45 C50 C49 -174.2(8)
Si2 C45 C50 C51 4.0(13)
Si2 C56 C57 C58 176.2(8)
Si2 C56 C61 C60 -175.3(7)
Si2 C56 C61 C62 1.1(13)
F2 Si2 C34 C35 -130.2(7)
F2 Si2 C34 C39 52.2(8)
F2 Si2 C45 C46 -112.7(8)
F2 Si2 C45 C50 62.2(9)
F2 Si2 C56 C57 -0.7(9)
F2 Si2 C56 C61 176.1(7)
C34 Si2 C45 C46 126.9(8)
C34 Si2 C45 C50 -58.2(9)
C34 Si2 C56 C57 117.2(8)
C34 Si2 C56 C61 -65.9(9)
C34 C35 C36 C37 0.6(15)
C35 C34 C39 C38 -0.4(13)
C35 C34 C39 C40 177.5(8)
C35 C36 C37 C38 -0.6(14)
C36 C37 C38 C39 0.1(14)
C37 C38 C39 C34 0.4(14)
C37 C38 C39 C40 -177.5(8)
C39 C34 C35 C36 -0.1(13)
C45 Si2 C34 C35 -11.4(9)
C45 Si2 C34 C39 171.0(7)
C45 Si2 C56 C57 -113.6(8)
C45 Si2 C56 C61 63.3(9)
C45 C46 C47 C48 0.0(15)
C46 C45 C50 C49 0.8(14)
C46 C45 C50 C51 179.1(9)
C46 C47 C48 C49 1.2(16)
C47 C48 C49 C50 -1.4(16)
C48 C49 C50 C45 0.3(15)
C48 C49 C50 C51 -177.9(10)
C50 C45 C46 C47 -1.0(14)
C56 Si2 C34 C35 114.3(8)
C56 Si2 C34 C39 -63.4(8)
C56 Si2 C45 C46 -0.5(9)
C56 Si2 C45 C50 174.4(8)
C56 C57 C58 C59 0.0(16)
C57 C56 C61 C60 1.6(14)
C57 C56 C61 C62 178.0(9)
C57 C58 C59 C60 0.0(16)
C58 C59 C60 C61 0.8(15)
C59 C60 C61 C56 -1.6(15)
C59 C60 C61 C62 -178.0(9)
C61 C56 C57 C58 -0.8(15)
Si3 C67 C68 C69 179.5(7)
Si3 C67 C72 C71 179.7(7)
Si3 C67 C72 C73 -2.6(12)
Si3 C78 C79 C80 174.6(8)
Si3 C78 C83 C82 -174.1(8)
Si3 C78 C83 C84 5.4(13)
Si3 C89 C90 C91 176.4(7)
Si3 C89 C94 C93 -175.6(7)
Si3 C89 C94 C95 1.5(12)
F3 Si3 C67 C68 -128.0(7)
F3 Si3 C67 C72 52.3(8)
F3 Si3 C78 C79 -113.3(8)
F3 Si3 C78 C83 58.8(8)
F3 Si3 C89 C90 0.4(8)
F3 Si3 C89 C94 176.4(7)
C67 Si3 C78 C79 126.5(8)
C67 Si3 C78 C83 -61.4(9)
C67 Si3 C89 C90 118.7(8)
C67 Si3 C89 C94 -65.3(8)
C67 C68 C69 C70 1.3(15)
C68 C67 C72 C71 0.0(13)
C68 C67 C72 C73 177.7(8)
C68 C69 C70 C71 -1.1(15)
C69 C70 C71 C72 0.3(15)
C70 C71 C72 C67 0.2(14)
C70 C71 C72 C73 -177.5(9)
C72 C67 C68 C69 -0.8(13)
C78 Si3 C67 C68 -9.4(9)
C78 Si3 C67 C72 170.9(7)
C78 Si3 C89 C90 -112.8(8)
C78 Si3 C89 C94 63.2(8)
C78 C79 C80 C81 -1.3(16)
C79 C78 C83 C82 -1.9(14)
C79 C78 C83 C84 177.7(9)
C79 C80 C81 C82 0.3(16)
C80 C81 C82 C83 -0.1(16)
C81 C82 C83 C78 1.0(16)
C81 C82 C83 C84 -178.6(10)
C83 C78 C79 C80 2.1(14)
C89 Si3 C67 C68 115.9(8)
C89 Si3 C67 C72 -63.8(8)
C89 Si3 C78 C79 -0.8(9)
C89 Si3 C78 C83 171.3(8)
C89 C90 C91 C92 -1.2(15)
C90 C89 C94 C93 0.5(13)
C90 C89 C94 C95 177.7(8)
C90 C91 C92 C93 1.5(15)
C91 C92 C93 C94 -0.8(15)
C92 C93 C94 C89 -0.2(14)
C92 C93 C94 C95 -177.4(9)
C94 C89 C90 C91 0.2(13)
Si4 C100 C101 C102 178.3(7)
Si4 C100 C105 C104 -178.1(7)
Si4 C100 C105 C106 3.6(12)
Si4 C111 C112 C113 -173.3(8)
Si4 C111 C116 C115 174.4(8)
Si4 C111 C116 C117 -2.9(13)
Si4 C122 C123 C124 -176.9(7)
Si4 C122 C127 C126 174.9(7)
Si4 C122 C127 C128 -0.6(11)
F4 Si4 C100 C101 129.7(7)
F4 Si4 C100 C105 -52.9(8)
F4 Si4 C111 C112 113.4(7)
F4 Si4 C111 C116 -61.6(8)
F4 Si4 C122 C123 0.4(8)
F4 Si4 C122 C127 -176.5(7)
C100 Si4 C111 C112 -127.1(7)
C100 Si4 C111 C116 57.9(9)
C100 Si4 C122 C123 -117.4(7)
C100 Si4 C122 C127 65.7(8)
C100 C101 C102 C103 -0.6(15)
C101 C100 C105 C104 -0.5(13)
C101 C100 C105 C106 -178.9(8)
C101 C102 C103 C104 0.2(15)
C102 C103 C104 C105 0.1(15)
C103 C104 C105 C100 0.1(14)
C103 C104 C105 C106 178.5(9)
C105 C100 C101 C102 0.8(13)
C111 Si4 C100 C101 11.1(9)
C111 Si4 C100 C105 -171.5(7)
C111 Si4 C122 C123 114.0(7)
C111 Si4 C122 C127 -62.9(8)
C111 C112 C113 C114 -1.9(15)
C112 C111 C116 C115 -0.6(14)
C112 C111 C116 C117 -178.0(9)
C112 C113 C114 C115 0.6(16)
C113 C114 C115 C116 0.6(17)
C114 C115 C116 C111 -0.6(16)
C114 C115 C116 C117 176.8(10)
C116 C111 C112 C113 1.9(14)
C122 Si4 C100 C101 -113.9(8)
C122 Si4 C100 C105 63.5(8)
C122 Si4 C111 C112 0.4(8)
C122 Si4 C111 C116 -174.6(8)
C122 C123 C124 C125 2.7(15)
C123 C122 C127 C126 -2.0(12)
C123 C122 C127 C128 -177.6(8)
C123 C124 C125 C126 -3.5(15)
C124 C125 C126 C127 1.6(14)
C125 C126 C127 C122 1.2(13)
C125 C126 C127 C128 176.7(9)
C127 C122 C123 C124 0.1(13)

loop_
_exptl_oxdiff_crystal_face_indexfrac_h
_exptl_oxdiff_crystal_face_indexfrac_k
_exptl_oxdiff_crystal_face_indexfrac_l
_exptl_oxdiff_crystal_face_x
_exptl_oxdiff_crystal_face_y
_exptl_oxdiff_crystal_face_z
-0.0000 -0.9994 0.0012 -0.0368 0.0051 0.0010
1.0025 -0.0065 -0.9987 0.0226 0.1498 0.0717
-1.0025 0.0065 0.9987 -0.0226 -0.1498 -0.0717
0.9997 -0.0011 1.0020 0.0061 0.0762 -0.1499
-0.9997 0.0011 -1.0020 -0.0061 -0.0762 0.1499
0.0014 -0.0027 -1.0003 0.0083 0.0368 0.1108
-0.0014 0.0027 1.0003 -0.0083 -0.0368 -0.1108
0.0000 0.9994 -0.0012 0.0368 -0.0051 -0.0010

loop_
_twin_individual_id
_twin_individual_mass_fraction_refined
1 0.810(8)
2 0.037(4)
3 0.142(6)
4 0.011(4)
